data_4128570
loop_
_publ_author_name
'Zuccarello, Giuseppe'
'Mayans, Joan G.'
'Escofet, Imma'
'Scharnagel, Dagmar'
'Kirillova, Mariia S.'
'P\'erez-Jimeno, Alba H'
'Calleja, Pilar'
'Boothe, Jordan R.'
'Echavarren, Antonio M.'

_publ_section_title
;
 Enantioselective Folding of Enynes by Gold(I) Catalysts with a Remote
 <i>C</i><sub>2</sub>-Chiral Element.
;
_journal_issue 30
_journal_name_full 'Journal of the American Chemical Society'
_journal_page_first 11858
_journal_page_last 11863
_journal_paper_doi 10.1021/jacs.9b06326
_journal_volume 141
_journal_year 2019
_chemical_absolute_configuration ad
_chemical_formula_sum 'C107.95 H109.9 Au2 Cl2.4 F24 N2 O0.25 P2'
_chemical_formula_weight 2436.23
_space_group_IT_number 1
_space_group_name_Hall 'P 1'
_space_group_name_H-M_alt 'P 1'
_symmetry_cell_setting triclinic
_symmetry_space_group_name_H-M 'P 1'
_atom_sites_solution_hydrogens mixed
_audit_creation_method SHELXL-2018/3
_cell_angle_alpha 108.499(3)
_cell_angle_beta 118.729(4)
_cell_angle_gamma 96.102(3)
_cell_formula_units_Z 1
_cell_length_a 14.6354(7)
_cell_length_b 14.6996(5)
_cell_length_c 14.9478(4)
_cell_measurement_reflns_used 25191
_cell_measurement_temperature 100(2)
_cell_measurement_theta_max 30.8740
_cell_measurement_theta_min 2.0560
_cell_volume 2541.4(2)
_computing_cell_refinement 'CrysAlisPro 1.171.39.12b (Rigaku OD, 2015)'
_computing_data_collection 'CrysAlisPro 1.171.39.12b (Rigaku OD, 2015)'
_computing_data_reduction 'CrysAlisPro 1.171.39.12b (Rigaku OD, 2015)'
_computing_molecular_graphics 'SHELXL-2018 (Sheldrick, 2018)'
_computing_publication_material 'SHELXL-2018 (Sheldrick, 2018)'
_computing_structure_refinement 'SHELXL-2018 (Sheldrick, 2018)'
_computing_structure_solution Sir2014
_diffrn_ambient_temperature 100(2)
_diffrn_detector_area_resol_mean 5.8140
_diffrn_detector_type 'PILATUS 200K'
_diffrn_measured_fraction_theta_full 0.998
_diffrn_measured_fraction_theta_max 0.933
_diffrn_measurement_device_type '1/4chi goniometer'
_diffrn_measurement_method
;
 Fullsphere data collection, phi and omega scans
;
_diffrn_measurement_specimen_support 'magnetic support with MicroMount'
_diffrn_radiation_monochromator 'Confocal Max Flux optic'
_diffrn_radiation_type MoK\a
_diffrn_radiation_wavelength 0.7107
_diffrn_reflns_av_R_equivalents 0.0841
_diffrn_reflns_av_unetI/netI 0.1227
_diffrn_reflns_Laue_measured_fraction_full 0.998
_diffrn_reflns_Laue_measured_fraction_max 0.933
_diffrn_reflns_limit_h_max 21
_diffrn_reflns_limit_h_min -21
_diffrn_reflns_limit_k_max 21
_diffrn_reflns_limit_k_min -21
_diffrn_reflns_limit_l_max 21
_diffrn_reflns_limit_l_min -21
_diffrn_reflns_number 73316
_diffrn_reflns_point_group_measured_fraction_full 0.994
_diffrn_reflns_point_group_measured_fraction_max 0.899
_diffrn_reflns_theta_full 25.242
_diffrn_reflns_theta_max 31.569
_diffrn_reflns_theta_min 1.885
_diffrn_source 'Microfocus rotating anode X-ray tube'
_diffrn_source_current 24
_diffrn_source_power 50
_diffrn_source_size '0.2 mm x 0.2 mm fine focus'
_diffrn_source_type 'Rigaku MicroMax-007HF'
_exptl_absorpt_coefficient_mu 3.071
_exptl_absorpt_correction_T_max 0.862
_exptl_absorpt_correction_T_min 0.663
_exptl_absorpt_correction_type multi-scan
_exptl_absorpt_process_details
; 
 CrysAlisPro 1.171.39.12b (Rigaku OD, 2015)
;
_exptl_crystal_colour colourless
_exptl_crystal_density_diffrn 1.592
_exptl_crystal_description block
_exptl_crystal_F_000 1218
_exptl_crystal_size_max 0.1
_exptl_crystal_size_mid 0.05
_exptl_crystal_size_min 0.05
_refine_diff_density_max 3.423
_refine_diff_density_min -2.069
_refine_diff_density_rms 0.156
_refine_ls_abs_structure_details
;
 Flack x determined using 6164 quotients [(I+)-(I-)]/[(I+)+(I-)]
 (Parsons, Flack and Wagner, Acta Cryst. B69 (2013) 249-259).
;
_refine_ls_abs_structure_Flack -0.003(6)
_refine_ls_extinction_method none
_refine_ls_goodness_of_fit_ref 0.984
_refine_ls_hydrogen_treatment constr
_refine_ls_matrix_type full
_refine_ls_number_parameters 1861
_refine_ls_number_reflns 30618
_refine_ls_number_restraints 2889
_refine_ls_restrained_S_all 0.965
_refine_ls_R_factor_all 0.1138
_refine_ls_R_factor_gt 0.0807
_refine_ls_shift/su_max 0.005
_refine_ls_shift/su_mean 0.000
_refine_ls_structure_factor_coef Fsqd
_refine_ls_weighting_details 'w=1/[\s^2^(Fo^2^)+(0.0983P)^2^] where P=(Fo^2^+2Fc^2^)/3'
_refine_ls_weighting_scheme calc
_refine_ls_wR_factor_gt 0.1753
_refine_ls_wR_factor_ref 0.1851
_reflns_Friedel_coverage 0.927
_reflns_Friedel_fraction_full 0.989
_reflns_Friedel_fraction_max 0.865
_reflns_number_gt 19044
_reflns_number_total 30618
_reflns_threshold_expression 'I > 2\s(I)'
_cod_data_source_file ja9b06326_si_004.cif
_cod_data_source_block GZ-01-0591
_cod_depositor_comments
;
The following automatic conversions were performed:

data item '_exptl_absorpt_correction_type' value 'Multi-scan' was
changed to 'multi-scan' in accordance with the
/home/data/users/saulius/crontab/automatic-downloads/current/ACS/lib/dictionaries/cif_core.dic
dictionary named 'cif_core.dic' version 2.4.2 last updated on
2011-04-26.

data item '_symmetry_cell_setting' value 'Triclinic' was changed to
'triclinic' in accordance with the
/home/data/users/saulius/crontab/automatic-downloads/current/ACS/lib/dictionaries/cif_core.dic
dictionary named 'cif_core.dic' version 2.4.2 last updated on
2011-04-26.

Automatic conversion script
Id: cif_fix_values 6909 2019-04-08 15:41:33Z antanas 
;
_cod_original_cell_volume 2541.45(18)
_cod_original_sg_symbol_H-M P1
_cod_original_formula_sum 'C107.95 H109.90 Au2 Cl2.40 F24 N2 O0.25 P2'
_cod_database_code 4128570
_shelx_shelxl_version_number 2018/3
_shelx_space_group_comment
;
The symmetry employed for this shelxl refinement is uniquely defined
by the following loop, which should always be used as a source of
symmetry information in preference to the above space-group names.
They are only intended as comments.
;
_shelx_estimated_absorpt_t_min 0.749
_shelx_estimated_absorpt_t_max 0.862

loop_
_space_group_symop_operation_xyz
'x, y, z'

loop_
_atom_site_label
_atom_site_type_symbol
_atom_site_fract_x
_atom_site_fract_y
_atom_site_fract_z
_atom_site_U_iso_or_equiv
_atom_site_adp_type
_atom_site_occupancy
_atom_site_site_symmetry_order
_atom_site_calc_flag
_atom_site_refinement_flags_posn
_atom_site_refinement_flags_adp
_atom_site_refinement_flags_occupancy
_atom_site_disorder_assembly
_atom_site_disorder_group
Au1A Au 0.47600(7) 0.70761(6) 0.70899(9) 0.04064(19) Uani 1 1 d . . . . .
Cl1A Cl 0.4324(5) 0.8439(4) 0.7895(5) 0.0567(15) Uani 1 1 d . . . . .
C1A C 0.5642(13) 0.5587(12) 0.5510(14) 0.038(3) Uani 1 1 d . U . . .
C2A C 0.6010(13) 0.4760(12) 0.5190(14) 0.040(3) Uani 1 1 d . U . . .
H2A H 0.596209 0.427091 0.544912 0.047 Uiso 1 1 calc R U . . .
C3A C 0.6433(14) 0.4625(14) 0.4524(14) 0.047(3) Uani 1 1 d . U . . .
H3A H 0.664452 0.405767 0.432797 0.056 Uiso 1 1 calc R U . . .
C4A C 0.6532(13) 0.5362(13) 0.4157(14) 0.045(3) Uani 1 1 d . U . . .
H4A H 0.681066 0.529576 0.370480 0.054 Uiso 1 1 calc R U . . .
C5A C 0.6211(13) 0.6200(13) 0.4469(13) 0.043(3) Uani 1 1 d . U . . .
H5A H 0.628945 0.669057 0.422029 0.052 Uiso 1 1 calc R U . . .
C6A C 0.5776(12) 0.6345(11) 0.5137(12) 0.033(3) Uani 1 1 d . U . . .
C7A C 0.5483(11) 0.7251(11) 0.5387(12) 0.034(3) Uani 1 1 d . U . . .
C8A C 0.6135(11) 0.8073(10) 0.6494(12) 0.035(3) Uani 1 1 d . U . . .
H8A H 0.674897 0.800588 0.705258 0.043 Uiso 1 1 calc R U . . .
C9A C 0.5873(12) 0.8975(10) 0.6759(12) 0.042(3) Uani 1 1 d . U . . .
H9A H 0.627158 0.947868 0.749012 0.050 Uiso 1 1 calc R U . . .
C10A C 0.4992(12) 0.9089(11) 0.5883(14) 0.040(3) Uani 1 1 d . U . . .
C11A C 0.4392(11) 0.8331(10) 0.4808(12) 0.036(3) Uani 1 1 d . U . . .
H11A H 0.381395 0.841132 0.422571 0.043 Uiso 1 1 calc R U . . .
C12A C 0.4665(11) 0.7449(10) 0.4609(11) 0.036(3) Uani 1 1 d . U . . .
H12A H 0.424956 0.694812 0.387571 0.043 Uiso 1 1 calc R U . . .
C13A C 0.5191(11) 1.0706(10) 0.7313(12) 0.038(2) Uani 1 1 d . U . . .
H13A H 0.513242 1.034785 0.774487 0.045 Uiso 1 1 calc R U . . .
C14A C 0.4438(13) 1.1372(12) 0.7168(14) 0.045(3) Uani 1 1 d . U . . .
H14A H 0.380169 1.109080 0.715913 0.054 Uiso 1 1 calc R U . . .
H14B H 0.482528 1.205340 0.775926 0.054 Uiso 1 1 calc R U . . .
C15A C 0.4117(11) 1.1349(10) 0.6027(13) 0.045(3) Uani 1 1 d . U . . .
H15A H 0.346487 1.155167 0.570427 0.054 Uiso 1 1 calc R U . . .
H15B H 0.470782 1.178301 0.608339 0.054 Uiso 1 1 calc R U . . .
C16A C 0.3902(11) 1.0257(10) 0.5350(13) 0.040(3) Uani 1 1 d . U . . .
H16A H 0.403667 1.020299 0.475556 0.048 Uiso 1 1 calc R U . . .
C17A C 0.6367(11) 1.1329(10) 0.7890(13) 0.040(3) Uani 1 1 d . U . . .
C18A C 0.6941(13) 1.1917(12) 0.9075(14) 0.054(3) Uani 1 1 d . U . . .
H18A H 0.659847 1.190310 0.945979 0.065 Uiso 1 1 calc R U . . .
C19A C 0.7993(14) 1.2495(12) 0.9627(11) 0.061(4) Uani 1 1 d D U . . .
C20A C 0.8516(13) 1.2548(14) 0.9064(16) 0.065(4) Uani 1 1 d . U . . .
H20A H 0.923358 1.296255 0.945080 0.078 Uiso 1 1 calc R U . . .
C21A C 0.7951(12) 1.1982(12) 0.7942(14) 0.054(3) Uani 1 1 d D U . . .
C22A C 0.6876(11) 1.1392(10) 0.7347(14) 0.045(3) Uani 1 1 d . U . . .
H22A H 0.649754 1.103548 0.656996 0.054 Uiso 1 1 calc R U . . .
C23A C 0.8556(11) 1.3080(10) 1.0902(11) 0.081(5) Uani 1 1 d D U . . .
C25A C 0.2698(12) 0.9622(11) 0.4801(13) 0.039(3) Uani 1 1 d . U . . .
C26A C 0.1880(12) 0.9761(11) 0.3983(13) 0.045(3) Uani 1 1 d . U . . .
H26A H 0.202439 1.021125 0.371355 0.053 Uiso 1 1 calc R U . . .
C27A C 0.0831(11) 0.9237(12) 0.3547(12) 0.051(3) Uani 1 1 d D U . . .
C28A C 0.0532(13) 0.8551(12) 0.3853(15) 0.051(3) Uani 1 1 d . U . . .
H28A H -0.019661 0.820763 0.353737 0.061 Uiso 1 1 calc R U . . .
C29A C 0.1379(13) 0.8405(11) 0.4655(15) 0.050(3) Uani 1 1 d D U . . .
C30A C 0.2475(13) 0.8944(12) 0.5199(14) 0.047(3) Uani 1 1 d . U . . .
H30A H 0.302913 0.885765 0.579383 0.056 Uiso 1 1 calc R U . . .
C31A C -0.0078(10) 0.9385(10) 0.2571(11) 0.074(5) Uani 1 1 d D U . . .
C32A C 0.1160(10) 0.7665(10) 0.5107(12) 0.067(4) Uani 1 1 d D U . . .
C33A C 0.6096(11) 0.5402(10) 0.7599(12) 0.036(2) Uani 1 1 d . U . . .
C34A C 0.6118(11) 0.4316(10) 0.7381(13) 0.044(3) Uani 1 1 d . U . . .
H34A H 0.540289 0.388977 0.710662 0.052 Uiso 1 1 calc R U . . .
H34B H 0.627642 0.406449 0.680431 0.052 Uiso 1 1 calc R U . . .
C35A C 0.6984(12) 0.4258(11) 0.8453(13) 0.048(3) Uani 1 1 d . U . . .
H35A H 0.699894 0.356075 0.828307 0.057 Uiso 1 1 calc R U . . .
C36A C 0.6724(12) 0.4598(11) 0.9336(13) 0.045(3) Uani 1 1 d . U . . .
H36A H 0.727108 0.455003 1.000881 0.054 Uiso 1 1 calc R U . . .
H36B H 0.601480 0.416350 0.906564 0.054 Uiso 1 1 calc R U . . .
C37A C 0.6708(13) 0.5689(11) 0.9616(13) 0.046(3) Uani 1 1 d . U . . .
H37A H 0.653477 0.590747 1.019114 0.055 Uiso 1 1 calc R U . . .
C38A C 0.5810(13) 0.5724(11) 0.8522(13) 0.040(3) Uani 1 1 d . U . . .
H38A H 0.575711 0.640291 0.868319 0.048 Uiso 1 1 calc R U . . .
H38B H 0.510659 0.527241 0.824206 0.048 Uiso 1 1 calc R U . . .
C39A C 0.7251(12) 0.6109(12) 0.8084(13) 0.045(3) Uani 1 1 d . U . . .
H39A H 0.745229 0.590503 0.753702 0.054 Uiso 1 1 calc R U . . .
H39B H 0.723806 0.679941 0.824628 0.054 Uiso 1 1 calc R U . . .
C40A C 0.8094(13) 0.6040(12) 0.9173(12) 0.046(3) Uani 1 1 d . U . . .
H40A H 0.881791 0.648458 0.947343 0.055 Uiso 1 1 calc R U . . .
C41A C 0.8140(13) 0.4963(13) 0.8910(15) 0.048(3) Uani 1 1 d . U . . .
H41A H 0.869702 0.492435 0.958490 0.058 Uiso 1 1 calc R U . . .
H41B H 0.832445 0.475074 0.834952 0.058 Uiso 1 1 calc R U . . .
C42A C 0.7819(14) 0.6371(13) 1.0044(14) 0.047(3) Uani 1 1 d . U . . .
H42A H 0.780633 0.706186 1.021827 0.056 Uiso 1 1 calc R U . . .
H42B H 0.837585 0.634596 1.072825 0.056 Uiso 1 1 calc R U . . .
C43A C 0.3724(13) 0.4647(11) 0.5389(15) 0.043(3) Uani 1 1 d . U . . .
C44A C 0.3177(13) 0.4514(12) 0.6026(15) 0.044(3) Uani 1 1 d . U . . .
H44A H 0.361096 0.425870 0.656310 0.053 Uiso 1 1 calc R U . . .
H44B H 0.317048 0.516810 0.644499 0.053 Uiso 1 1 calc R U . . .
C45A C 0.2003(13) 0.3794(12) 0.5239(15) 0.048(3) Uani 1 1 d . U . . .
H45A H 0.167862 0.372344 0.566427 0.058 Uiso 1 1 calc R U . . .
C46A C 0.2030(13) 0.2770(11) 0.4574(16) 0.058(3) Uani 1 1 d . U . . .
H46A H 0.245131 0.249377 0.509397 0.069 Uiso 1 1 calc R U . . .
H46B H 0.128791 0.230663 0.406343 0.069 Uiso 1 1 calc R U . . .
C47A C 0.2518(14) 0.2844(13) 0.3917(17) 0.060(4) Uani 1 1 d . U . . .
H47A H 0.251925 0.218166 0.349182 0.071 Uiso 1 1 calc R U . . .
C48A C 0.3715(13) 0.3613(11) 0.4747(16) 0.057(3) Uani 1 1 d . U . . .
H48A H 0.416368 0.335739 0.527648 0.068 Uiso 1 1 calc R U . . .
H48B H 0.403475 0.367001 0.432135 0.068 Uiso 1 1 calc R U . . .
C49A C 0.2994(12) 0.5066(11) 0.4551(13) 0.042(3) Uani 1 1 d . U . . .
H49A H 0.299166 0.572337 0.496583 0.050 Uiso 1 1 calc R U . . .
H49B H 0.328943 0.514314 0.411160 0.050 Uiso 1 1 calc R U . . .
C50A C 0.1823(12) 0.4335(12) 0.3767(13) 0.048(3) Uani 1 1 d . U . . .
H50A H 0.136623 0.459428 0.323478 0.058 Uiso 1 1 calc R U . . .
C51A C 0.1359(13) 0.4223(13) 0.4423(14) 0.047(3) Uani 1 1 d . U . . .
H51A H 0.060748 0.378129 0.391141 0.057 Uiso 1 1 calc R U . . .
H51B H 0.135095 0.487668 0.483825 0.057 Uiso 1 1 calc R U . . .
C52A C 0.1859(13) 0.3320(12) 0.3124(15) 0.057(3) Uani 1 1 d . U . . .
H52A H 0.219101 0.340781 0.271851 0.068 Uiso 1 1 calc R U . . .
H52B H 0.111639 0.286534 0.257702 0.068 Uiso 1 1 calc R U . . .
P1A P 0.5078(4) 0.5628(3) 0.6368(4) 0.0343(11) Uani 1 1 d . U . . .
N1A N 0.4705(10) 0.9986(9) 0.6133(11) 0.038(3) Uani 1 1 d . U . . .
F1A F 0.9035(10) 1.2527(10) 1.1442(10) 0.114(5) Uani 1 1 d D . . . .
F2A F 0.7897(9) 1.3387(10) 1.1251(10) 0.098(4) Uani 1 1 d D . . . .
F3A F 0.9362(11) 1.3923(11) 1.1289(12) 0.144(8) Uani 1 1 d D . . . .
C24A C 0.840(2) 1.2088(19) 0.723(2) 0.053(5) Uani 0.4 1 d D U P A 1
F4A F 0.950(2) 1.220(3) 0.774(3) 0.130(17) Uani 0.4 1 d D U P A 1
F5A F 0.830(2) 1.2848(17) 0.686(3) 0.087(8) Uani 0.4 1 d D U P A 1
F6A F 0.792(3) 1.1234(16) 0.625(2) 0.064(10) Uani 0.4 1 d D U P A 1
C24D C 0.8587(15) 1.2022(14) 0.7420(17) 0.053(5) Uani 0.6 1 d D U P A 2
F4A' F 0.9419(12) 1.1637(12) 0.7788(13) 0.053(4) Uani 0.6 1 d D U P A 2
F5A' F 0.9066(16) 1.2999(11) 0.7695(17) 0.073(5) Uani 0.6 1 d D U P A 2
F6A' F 0.797(2) 1.1574(16) 0.6292(15) 0.071(7) Uani 0.6 1 d D U P A 2
F7A F -0.0354(10) 0.8732(8) 0.1535(9) 0.131(6) Uani 1 1 d D . . . .
F8A F 0.0133(7) 1.0312(6) 0.2584(7) 0.057(2) Uani 1 1 d D . . . .
F9A F -0.1016(8) 0.9259(13) 0.2556(14) 0.150(8) Uani 1 1 d D . . . .
F10A F 0.1664(10) 0.6963(9) 0.5054(12) 0.093(5) Uani 1 1 d D . . . .
F11A F 0.1504(13) 0.8155(10) 0.6208(11) 0.126(6) Uani 1 1 d D U . . .
F12A F 0.0086(8) 0.7176(11) 0.4565(15) 0.151(8) Uani 1 1 d D . . . .
Au1B Au 0.3609(5) 0.4797(4) -0.0215(4) 0.0296(4) Uani 0.283(8) 1 d D . P B 1
Cl1B Cl 0.4290(15) 0.3535(10) -0.0718(17) 0.038(4) Uani 0.283(8) 1 d D . P B 1
C1B C 0.248(4) 0.627(3) 0.105(4) 0.036(9) Uani 0.283(8) 1 d DG U P B 1
C2B C 0.213(4) 0.710(2) 0.130(4) 0.040(10) Uani 0.283(8) 1 d DG U P B 1
H2B H 0.221732 0.760145 0.107009 0.048 Uiso 0.283(8) 1 calc R U P B 1
C3B C 0.164(4) 0.719(3) 0.191(4) 0.040(10) Uani 0.283(8) 1 d DG U P B 1
H3B H 0.140103 0.774456 0.208765 0.048 Uiso 0.283(8) 1 calc R U P B 1
C4B C 0.150(4) 0.644(3) 0.227(4) 0.041(9) Uani 0.283(8) 1 d DG U P B 1
H4B H 0.117278 0.650143 0.267304 0.049 Uiso 0.283(8) 1 calc R U P B 1
C5B C 0.185(4) 0.561(3) 0.201(4) 0.037(9) Uani 0.283(8) 1 d DG U P B 1
H5B H 0.176082 0.511517 0.224086 0.044 Uiso 0.283(8) 1 calc R U P B 1
C6B C 0.234(3) 0.553(2) 0.140(3) 0.035(8) Uani 0.283(8) 1 d DG U P B 1
C7B C 0.263(2) 0.4558(16) 0.114(4) 0.031(8) Uani 0.283(8) 1 d DG U P B 1
C8B C 0.372(2) 0.4556(14) 0.168(4) 0.038(8) Uani 0.283(8) 1 d DG U P B 1
H8B H 0.428226 0.516054 0.219596 0.045 Uiso 0.283(8) 1 calc R U P B 1
C9B C 0.3953(17) 0.3651(16) 0.144(4) 0.034(7) Uani 0.283(8) 1 d DG U P B 1
H9B H 0.467664 0.364966 0.180102 0.041 Uiso 0.283(8) 1 calc R U P B 1
C10B C 0.3107(17) 0.2748(14) 0.067(3) 0.028(3) Uani 0.283(8) 1 d DG U P B 1
C11B C 0.2025(16) 0.2750(17) 0.013(4) 0.032(7) Uani 0.283(8) 1 d DG U P B 1
H11B H 0.145969 0.214568 -0.038715 0.038 Uiso 0.283(8) 1 calc R U P B 1
C12B C 0.1789(19) 0.366(2) 0.037(4) 0.031(8) Uani 0.283(8) 1 d DG U P B 1
H12B H 0.106529 0.365656 0.000776 0.037 Uiso 0.283(8) 1 calc R U P B 1
N1B N 0.3322(16) 0.1836(16) 0.031(2) 0.033(6) Uani 0.283(8) 1 d D U P B 1
C13B C 0.4393(17) 0.181(2) 0.055(2) 0.044(6) Uani 0.283(8) 1 d D U P B 1
H13B H 0.469432 0.232620 0.039726 0.052 Uiso 0.283(8) 1 calc R U P B 1
C14B C 0.417(3) 0.076(3) -0.029(3) 0.045(8) Uani 0.283(8) 1 d D U P B 1
H14C H 0.399435 0.076761 -0.100097 0.054 Uiso 0.283(8) 1 calc R U P B 1
H14D H 0.478631 0.051508 0.000056 0.054 Uiso 0.283(8) 1 calc R U P B 1
C15B C 0.317(3) 0.0130(18) -0.042(3) 0.040(8) Uani 0.283(8) 1 d D U P B 1
H15C H 0.338917 -0.006360 0.019709 0.048 Uiso 0.283(8) 1 calc R U P B 1
H15D H 0.276616 -0.047197 -0.112691 0.048 Uiso 0.283(8) 1 calc R U P B 1
C16B C 0.2497(19) 0.0878(17) -0.0405(17) 0.035(6) Uani 0.283(8) 1 d D U P B 1
H16B H 0.209137 0.075173 -0.006864 0.042 Uiso 0.283(8) 1 calc R U P B 1
C17B C 0.5227(15) 0.193(3) 0.174(2) 0.046(7) Uani 0.283(8) 1 d DG U P B 1
C18B C 0.6297(16) 0.197(4) 0.205(2) 0.051(8) Uani 0.283(8) 1 d DG U P B 1
H18B H 0.652579 0.201401 0.157654 0.061 Uiso 0.283(8) 1 calc R U P B 1
C19B C 0.7025(15) 0.196(4) 0.307(2) 0.055(7) Uani 0.283(8) 1 d DG U P B 1
C20B C 0.6683(18) 0.190(4) 0.378(3) 0.056(9) Uani 0.283(8) 1 d DG U P B 1
H20B H 0.717044 0.188613 0.446014 0.067 Uiso 0.283(8) 1 calc R U P B 1
C21B C 0.561(2) 0.186(4) 0.346(3) 0.057(8) Uani 0.283(8) 1 d DG U P B 1
C22B C 0.4885(16) 0.187(4) 0.244(2) 0.052(9) Uani 0.283(8) 1 d DG U P B 1
H22B H 0.416900 0.184658 0.223298 0.062 Uiso 0.283(8) 1 calc R U P B 1
C23B C 0.8193(14) 0.196(2) 0.341(2) 0.069(4) Uani 0.283(8) 1 d D U P B 1
F1B F 0.889(3) 0.279(2) 0.440(2) 0.070(8) Uani 0.283(8) 1 d D U P B 1
F2B F 0.846(3) 0.116(2) 0.362(3) 0.078(8) Uani 0.283(8) 1 d D U P B 1
F3B F 0.840(3) 0.203(3) 0.266(3) 0.088(10) Uani 0.283(8) 1 d D U P B 1
C24B C 0.5210(19) 0.157(2) 0.413(2) 0.066(8) Uani 0.283(8) 1 d D U P B 1
F4B F 0.4114(19) 0.126(3) 0.357(3) 0.062(9) Uani 0.283(8) 1 d D U P B 1
F5B F 0.557(3) 0.083(3) 0.440(4) 0.056(10) Uani 0.283(8) 1 d D U P B 1
F6B F 0.558(3) 0.236(3) 0.513(2) 0.073(10) Uani 0.283(8) 1 d D U P B 1
C25B C 0.1684(17) 0.0709(18) -0.1635(15) 0.030(7) Uani 0.283(8) 1 d DG U P B 1
C26B C 0.0721(19) -0.0097(19) -0.2290(16) 0.031(7) Uani 0.283(8) 1 d DG U P B 1
H26B H 0.057303 -0.050658 -0.198232 0.038 Uiso 0.283(8) 1 calc R U P B 1
C27B C -0.0020(19) -0.0293(18) -0.3406(15) 0.034(6) Uani 0.283(8) 1 d DG U P B 1
C28B C 0.020(2) 0.0319(19) -0.3867(13) 0.034(7) Uani 0.283(8) 1 d DG U P B 1
H28B H -0.029425 0.018826 -0.461335 0.041 Uiso 0.283(8) 1 calc R U P B 1
C29B C 0.1165(19) 0.1125(19) -0.3211(17) 0.034(7) Uani 0.283(8) 1 d DG U P B 1
C30B C 0.1906(16) 0.1321(18) -0.2096(17) 0.032(7) Uani 0.283(8) 1 d DG U P B 1
H30B H 0.255029 0.186014 -0.165702 0.038 Uiso 0.283(8) 1 calc R U P B 1
C31B C -0.1090(14) -0.1171(13) -0.4135(17) 0.035(6) Uani 0.283(8) 1 d D U P B 1
F7B F -0.195(2) -0.086(2) -0.426(3) 0.055(9) Uani 0.283(8) 1 d D U P B 1
F8B F -0.108(2) -0.1859(17) -0.372(2) 0.049(7) Uani 0.283(8) 1 d D U P B 1
F9B F -0.131(2) -0.168(2) -0.5190(17) 0.059(7) Uani 0.283(8) 1 d D U P B 1
C32B C 0.1310(17) 0.1919(16) -0.3625(18) 0.044(6) Uani 0.283(8) 1 d D U P B 1
F10B F 0.098(3) 0.270(2) -0.327(3) 0.071(10) Uani 0.283(8) 1 d D U P B 1
F11B F 0.2367(16) 0.229(2) -0.325(2) 0.059(7) Uani 0.283(8) 1 d D U P B 1
F12B F 0.073(2) 0.153(2) -0.4766(16) 0.056(7) Uani 0.283(8) 1 d D U P B 1
Au1' Au 0.34517(17) 0.47131(14) -0.0534(2) 0.0296(4) Uani 0.717(8) 1 d D U P B 2
Cl1' Cl 0.3964(9) 0.3381(7) -0.1212(10) 0.062(3) Uani 0.717(8) 1 d D U P B 2
C1' C 0.2505(19) 0.6122(12) 0.1014(18) 0.028(4) Uani 0.717(8) 1 d D U P B 2
C2' C 0.230(2) 0.7001(12) 0.147(2) 0.040(5) Uani 0.717(8) 1 d D U P B 2
H2' H 0.251489 0.757539 0.139418 0.048 Uiso 0.717(8) 1 calc R U P B 2
C3' C 0.178(2) 0.7019(13) 0.204(2) 0.045(6) Uani 0.717(8) 1 d D U P B 2
H3' H 0.163578 0.760344 0.234064 0.054 Uiso 0.717(8) 1 calc R U P B 2
C4' C 0.147(2) 0.6165(14) 0.217(2) 0.053(6) Uani 0.717(8) 1 d D U P B 2
H4' H 0.108688 0.616273 0.251507 0.063 Uiso 0.717(8) 1 calc R U P B 2
C5' C 0.1747(18) 0.5315(13) 0.1785(18) 0.043(5) Uani 0.717(8) 1 d D U P B 2
H5' H 0.157737 0.475527 0.190566 0.052 Uiso 0.717(8) 1 calc R U P B 2
C6' C 0.2275(15) 0.5296(11) 0.1217(15) 0.029(4) Uani 0.717(8) 1 d D U P B 2
C7' C 0.2594(11) 0.4346(9) 0.0932(15) 0.028(4) Uani 0.717(8) 1 d D U P B 2
C8' C 0.3680(10) 0.4359(9) 0.1498(17) 0.033(4) Uani 0.717(8) 1 d D U P B 2
H8' H 0.423279 0.496538 0.204126 0.040 Uiso 0.717(8) 1 calc R U P B 2
C9' C 0.3945(10) 0.3470(9) 0.1256(17) 0.037(4) Uani 0.717(8) 1 d D U P B 2
H9' H 0.467333 0.348386 0.163429 0.045 Uiso 0.717(8) 1 calc R U P B 2
C10' C 0.3120(10) 0.2559(9) 0.0447(15) 0.028(3) Uani 0.717(8) 1 d D U P B 2
C11' C 0.2032(10) 0.2526(10) -0.001(2) 0.041(4) Uani 0.717(8) 1 d D U P B 2
H11' H 0.147630 0.191095 -0.048608 0.049 Uiso 0.717(8) 1 calc R U P B 2
C12' C 0.1777(10) 0.3419(10) 0.0249(18) 0.032(4) Uani 0.717(8) 1 d D U P B 2
H12' H 0.104861 0.339508 -0.003923 0.039 Uiso 0.717(8) 1 calc R U P B 2
N1' N 0.3373(10) 0.1673(10) 0.0089(12) 0.026(3) Uani 0.717(8) 1 d D U P B 2
C13' C 0.4474(12) 0.1701(11) 0.0411(13) 0.033(3) Uani 0.717(8) 1 d D U P B 2
H13' H 0.479457 0.224700 0.030546 0.040 Uiso 0.717(8) 1 calc R U P B 2
C14' C 0.4307(15) 0.0686(13) -0.0445(15) 0.036(4) Uani 0.717(8) 1 d D U P B 2
H14E H 0.414486 0.072010 -0.114101 0.044 Uiso 0.717(8) 1 calc R U P B 2
H14F H 0.494909 0.046434 -0.014792 0.044 Uiso 0.717(8) 1 calc R U P B 2
C15' C 0.3327(13) -0.0013(12) -0.0622(15) 0.031(4) Uani 0.717(8) 1 d D U P B 2
H15E H 0.355328 -0.025079 -0.003557 0.037 Uiso 0.717(8) 1 calc R U P B 2
H15F H 0.293700 -0.058862 -0.134922 0.037 Uiso 0.717(8) 1 calc R U P B 2
C16' C 0.2610(12) 0.0684(11) -0.0560(13) 0.030(3) Uani 0.717(8) 1 d D U P B 2
H16' H 0.228562 0.054379 -0.015791 0.036 Uiso 0.717(8) 1 calc R U P B 2
C17' C 0.5250(9) 0.1796(15) 0.1593(10) 0.038(4) Uani 0.717(8) 1 d D U P B 2
C18' C 0.6364(10) 0.202(2) 0.2020(14) 0.049(5) Uani 0.717(8) 1 d D U P B 2
H18' H 0.662325 0.208495 0.157793 0.059 Uiso 0.717(8) 1 calc R U P B 2
C19' C 0.7090(8) 0.2137(18) 0.3110(13) 0.055(5) Uani 0.717(8) 1 d D U P B 2
C20' C 0.6713(10) 0.1940(19) 0.3741(13) 0.044(4) Uani 0.717(8) 1 d D U P B 2
H20' H 0.719354 0.193744 0.443184 0.053 Uiso 0.717(8) 1 calc R U P B 2
C21' C 0.5601(9) 0.1746(15) 0.3318(11) 0.039(4) Uani 0.717(8) 1 d D U P B 2
C22' C 0.4877(9) 0.1710(14) 0.2268(11) 0.033(4) Uani 0.717(8) 1 d D U P B 2
H22' H 0.414316 0.162713 0.201726 0.040 Uiso 0.717(8) 1 calc R U P B 2
C23' C 0.8312(10) 0.2321(12) 0.3557(13) 0.069(4) Uani 0.717(8) 1 d D U P B 2
F1' F 0.8672(12) 0.3216(11) 0.3562(14) 0.091(5) Uani 0.717(8) 1 d D U P B 2
F2' F 0.8929(16) 0.2442(15) 0.4627(12) 0.103(6) Uani 0.717(8) 1 d D U P B 2
F3' F 0.8467(14) 0.1612(12) 0.2886(15) 0.103(6) Uani 0.717(8) 1 d D U P B 2
C24' C 0.5246(11) 0.1650(11) 0.4096(12) 0.052(4) Uani 0.717(8) 1 d D U P B 2
F4' F 0.4245(11) 0.1728(13) 0.3758(12) 0.069(4) Uani 0.717(8) 1 d D U P B 2
F5' F 0.5264(14) 0.0770(11) 0.4181(15) 0.055(4) Uani 0.717(8) 1 d D U P B 2
F6' F 0.5949(13) 0.2386(13) 0.5160(12) 0.072(5) Uani 0.717(8) 1 d D U P B 2
C25' C 0.1686(9) 0.0459(12) -0.1774(10) 0.031(4) Uani 0.717(8) 1 d D U P B 2
C26' C 0.0720(12) -0.0311(14) -0.2297(12) 0.044(5) Uani 0.717(8) 1 d D U P B 2
H26' H 0.066746 -0.071128 -0.194037 0.053 Uiso 0.717(8) 1 calc R U P B 2
C27' C -0.0166(10) -0.0489(13) -0.3345(12) 0.045(4) Uani 0.717(8) 1 d D U P B 2
C28' C -0.0074(11) 0.0070(13) -0.3910(12) 0.043(4) Uani 0.717(8) 1 d D U P B 2
H28' H -0.065455 -0.006514 -0.462731 0.052 Uiso 0.717(8) 1 calc R U P B 2
C29' C 0.0897(12) 0.0833(13) -0.3386(11) 0.042(4) Uani 0.717(8) 1 d D U P B 2
C30' C 0.1779(11) 0.1029(13) -0.2327(12) 0.041(4) Uani 0.717(8) 1 d D U P B 2
H30' H 0.242798 0.153833 -0.199023 0.049 Uiso 0.717(8) 1 calc R U P B 2
C31' C -0.1247(10) -0.1315(10) -0.3918(13) 0.056(5) Uani 0.717(8) 1 d D U P B 2
F7' F -0.2096(13) -0.0957(15) -0.4205(17) 0.087(6) Uani 0.717(8) 1 d D U P B 2
F8' F -0.1255(11) -0.1758(11) -0.3266(12) 0.067(4) Uani 0.717(8) 1 d D U P B 2
F9' F -0.1454(14) -0.2054(12) -0.4877(12) 0.079(5) Uani 0.717(8) 1 d D U P B 2
C32' C 0.1014(12) 0.1466(11) -0.3976(12) 0.052(4) Uani 0.717(8) 1 d D U P B 2
F10' F 0.0974(13) 0.2399(10) -0.3529(12) 0.066(4) Uani 0.717(8) 1 d D U P B 2
F11' F 0.1963(11) 0.1546(13) -0.3908(13) 0.078(4) Uani 0.717(8) 1 d D U P B 2
F12' F 0.0190(11) 0.1037(12) -0.5080(9) 0.072(4) Uani 0.717(8) 1 d D U P B 2
C33B C 0.4299(12) 0.7208(12) 0.0915(12) 0.028(4) Uani 0.717(8) 1 d D U P B 2
C34B C 0.4815(16) 0.7098(15) 0.0200(16) 0.040(6) Uani 0.717(8) 1 d D U P B 2
H34C H 0.488645 0.642852 -0.003303 0.048 Uiso 0.717(8) 1 calc R U P B 2
H34D H 0.435124 0.719709 -0.046808 0.048 Uiso 0.717(8) 1 calc R U P B 2
C35B C 0.5959(16) 0.7908(15) 0.0941(17) 0.041(6) Uani 0.717(8) 1 d D U P B 2
H35B H 0.629529 0.781970 0.050192 0.049 Uiso 0.717(8) 1 calc R U P B 2
C36B C 0.6690(15) 0.7824(16) 0.197(2) 0.044(6) Uani 0.717(8) 1 d D U P B 2
H36C H 0.739283 0.834182 0.238832 0.052 Uiso 0.717(8) 1 calc R U P B 2
H36D H 0.680754 0.717086 0.178866 0.052 Uiso 0.717(8) 1 calc R U P B 2
C37B C 0.6167(14) 0.7953(14) 0.2719(15) 0.040(5) Uani 0.717(8) 1 d D U P B 2
H37B H 0.666139 0.789090 0.341294 0.048 Uiso 0.717(8) 1 calc R U P B 2
C38B C 0.5050(12) 0.7122(13) 0.2035(13) 0.030(4) Uani 0.717(8) 1 d D U P B 2
H38C H 0.471147 0.720352 0.246465 0.036 Uiso 0.717(8) 1 calc R U P B 2
H38D H 0.515444 0.646169 0.187569 0.036 Uiso 0.717(8) 1 calc R U P B 2
C39B C 0.4161(13) 0.8285(12) 0.1199(16) 0.035(5) Uani 0.717(8) 1 d D U P B 2
H39C H 0.368097 0.834544 0.050820 0.043 Uiso 0.717(8) 1 calc R U P B 2
H39D H 0.383176 0.838918 0.163721 0.043 Uiso 0.717(8) 1 calc R U P B 2
C40B C 0.5301(15) 0.9093(13) 0.1877(17) 0.044(5) Uani 0.717(8) 1 d D U P B 2
H40B H 0.521903 0.976867 0.207165 0.053 Uiso 0.717(8) 1 calc R U P B 2
C41B C 0.6024(18) 0.8951(16) 0.2996(18) 0.055(5) Uani 0.717(8) 1 d D U P B 2
H41C H 0.673454 0.946601 0.347268 0.066 Uiso 0.717(8) 1 calc R U P B 2
H41D H 0.566704 0.902646 0.340791 0.066 Uiso 0.717(8) 1 calc R U P B 2
C42B C 0.5816(16) 0.8953(14) 0.1195(18) 0.046(6) Uani 0.717(8) 1 d D U P B 2
H42C H 0.652124 0.946700 0.161679 0.055 Uiso 0.717(8) 1 calc R U P B 2
H42D H 0.534726 0.900995 0.049926 0.055 Uiso 0.717(8) 1 calc R U P B 2
P1B P 0.3005(7) 0.6107(9) 0.0106(9) 0.0287(11) Uani 0.717(8) 1 d D U P B 2
C43B C 0.1824(10) 0.6147(9) -0.1147(11) 0.034(3) Uani 0.717(8) 1 d D U P B 2
C44B C 0.0945(11) 0.5111(11) -0.1753(12) 0.037(4) Uani 0.717(8) 1 d D U P B 2
H44C H 0.125361 0.457776 -0.192105 0.044 Uiso 0.717(8) 1 calc R U P B 2
H44D H 0.071627 0.503236 -0.126433 0.044 Uiso 0.717(8) 1 calc R U P B 2
C45B C -0.0056(11) 0.5021(12) -0.2855(12) 0.040(5) Uani 0.717(8) 1 d D U P B 2
H45B H -0.061541 0.436621 -0.322617 0.048 Uiso 0.717(8) 1 calc R U P B 2
C46B C 0.0338(18) 0.5109(18) -0.3618(16) 0.049(6) Uani 0.717(8) 1 d D U P B 2
H46C H 0.065933 0.457999 -0.376215 0.059 Uiso 0.717(8) 1 calc R U P B 2
H46D H -0.028009 0.502635 -0.433323 0.059 Uiso 0.717(8) 1 calc R U P B 2
C47B C 0.1187(13) 0.6138(14) -0.3054(12) 0.041(4) Uani 0.717(8) 1 d D U P B 2
H47B H 0.142429 0.619358 -0.355124 0.049 Uiso 0.717(8) 1 calc R U P B 2
C48B C 0.2180(11) 0.6243(15) -0.1939(12) 0.029(4) Uani 0.717(8) 1 d D U P B 2
H48C H 0.250829 0.572292 -0.209137 0.035 Uiso 0.717(8) 1 calc R U P B 2
H48D H 0.272592 0.689451 -0.157677 0.035 Uiso 0.717(8) 1 calc R U P B 2
C49B C 0.0338(14) 0.6916(12) -0.2005(13) 0.037(5) Uani 0.717(8) 1 d D U P B 2
H49C H 0.003099 0.745886 -0.183659 0.045 Uiso 0.717(8) 1 calc R U P B 2
C50B C 0.1329(14) 0.7000(11) -0.0934(13) 0.032(4) Uani 0.717(8) 1 d D U P B 2
H50B H 0.111888 0.698326 -0.041371 0.038 Uiso 0.717(8) 1 calc R U P B 2
H50C H 0.188085 0.764494 -0.058557 0.038 Uiso 0.717(8) 1 calc R U P B 2
C51B C -0.0528(12) 0.5880(11) -0.2582(14) 0.037(4) Uani 0.717(8) 1 d D U P B 2
H51C H -0.076244 0.582358 -0.209029 0.045 Uiso 0.717(8) 1 calc R U P B 2
H51D H -0.116267 0.582345 -0.327140 0.045 Uiso 0.717(8) 1 calc R U P B 2
C52B C 0.0714(13) 0.6996(11) -0.2784(13) 0.027(3) Uani 0.717(8) 1 d D U P B 2
H52C H 0.009786 0.695534 -0.347657 0.033 Uiso 0.717(8) 1 calc R U P B 2
H52D H 0.126907 0.764175 -0.242076 0.033 Uiso 0.717(8) 1 calc R U P B 2
C33' C 0.4329(18) 0.720(2) 0.0924(19) 0.037(6) Uani 0.283(8) 1 d D U P B 1
C34' C 0.501(3) 0.699(2) 0.038(2) 0.035(7) Uani 0.283(8) 1 d D U P B 1
H34E H 0.510387 0.633426 0.028041 0.042 Uiso 0.283(8) 1 calc R U P B 1
H34F H 0.462978 0.701100 -0.035174 0.042 Uiso 0.283(8) 1 calc R U P B 1
C35' C 0.614(2) 0.783(3) 0.117(3) 0.034(7) Uani 0.283(8) 1 d D U P B 1
H35' H 0.657568 0.767948 0.084508 0.041 Uiso 0.283(8) 1 calc R U P B 1
C36' C 0.675(2) 0.787(3) 0.229(3) 0.034(7) Uani 0.283(8) 1 d D U P B 1
H36E H 0.744601 0.839477 0.274492 0.041 Uiso 0.283(8) 1 calc R U P B 1
H36F H 0.688572 0.722932 0.225190 0.041 Uiso 0.283(8) 1 calc R U P B 1
C37' C 0.605(2) 0.809(3) 0.287(2) 0.041(7) Uani 0.283(8) 1 d D U P B 1
H37' H 0.646141 0.811240 0.362244 0.049 Uiso 0.283(8) 1 calc R U P B 1
C38' C 0.494(2) 0.725(3) 0.213(2) 0.038(7) Uani 0.283(8) 1 d D U P B 1
H38E H 0.450391 0.738300 0.245494 0.045 Uiso 0.283(8) 1 calc R U P B 1
H38F H 0.506015 0.660310 0.210730 0.045 Uiso 0.283(8) 1 calc R U P B 1
C39' C 0.417(2) 0.825(2) 0.100(3) 0.041(7) Uani 0.283(8) 1 d D U P B 1
H39E H 0.377395 0.822847 0.024728 0.049 Uiso 0.283(8) 1 calc R U P B 1
H39F H 0.374131 0.841143 0.132477 0.049 Uiso 0.283(8) 1 calc R U P B 1
C40' C 0.531(3) 0.907(2) 0.173(3) 0.045(7) Uani 0.283(8) 1 d D U P B 1
H40' H 0.520665 0.973387 0.179269 0.054 Uiso 0.283(8) 1 calc R U P B 1
C41' C 0.588(3) 0.907(3) 0.294(3) 0.055(5) Uani 0.283(8) 1 d D U P B 1
H41E H 0.658087 0.959783 0.345122 0.066 Uiso 0.283(8) 1 calc R U P B 1
H41F H 0.542507 0.919540 0.324084 0.066 Uiso 0.283(8) 1 calc R U P B 1
C42' C 0.598(3) 0.884(3) 0.122(3) 0.040(8) Uani 0.283(8) 1 d D U P B 1
H42E H 0.668155 0.936592 0.167804 0.049 Uiso 0.283(8) 1 calc R U P B 1
H42F H 0.559741 0.881839 0.047029 0.049 Uiso 0.283(8) 1 calc R U P B 1
P1' P 0.3039(16) 0.609(2) 0.009(2) 0.0287(11) Uani 0.283(8) 1 d D U P B 1
C43' C 0.1873(16) 0.6105(17) -0.1192(17) 0.034(3) Uani 0.283(8) 1 d D U P B 1
C44' C 0.0838(18) 0.538(3) -0.146(2) 0.043(6) Uani 0.283(8) 1 d D U P B 1
H44E H 0.093127 0.472524 -0.154155 0.051 Uiso 0.283(8) 1 calc R U P B 1
H44F H 0.073756 0.564203 -0.084016 0.051 Uiso 0.283(8) 1 calc R U P B 1
C45' C -0.0184(18) 0.528(2) -0.255(2) 0.041(6) Uani 0.283(8) 1 d D U P B 1
H45' H -0.083717 0.483629 -0.270366 0.049 Uiso 0.283(8) 1 calc R U P B 1
C46' C 0.000(3) 0.483(2) -0.351(2) 0.048(6) Uani 0.283(8) 1 d D U P B 1
H46E H 0.010681 0.417896 -0.356246 0.057 Uiso 0.283(8) 1 calc R U P B 1
H46F H -0.064846 0.472282 -0.421995 0.057 Uiso 0.283(8) 1 calc R U P B 1
C47' C 0.099(2) 0.554(2) -0.329(2) 0.041(4) Uani 0.283(8) 1 d D U P B 1
H47' H 0.109366 0.525080 -0.391242 0.049 Uiso 0.283(8) 1 calc R U P B 1
C48' C 0.202(2) 0.566(3) -0.218(2) 0.045(6) Uani 0.283(8) 1 d D U P B 1
H48E H 0.213004 0.501261 -0.225237 0.054 Uiso 0.283(8) 1 calc R U P B 1
H48F H 0.265652 0.610871 -0.203984 0.054 Uiso 0.283(8) 1 calc R U P B 1
C49' C 0.070(2) 0.704(2) -0.219(3) 0.043(6) Uani 0.283(8) 1 d D U P B 1
H49' H 0.061214 0.771127 -0.211440 0.051 Uiso 0.283(8) 1 calc R U P B 1
C50' C 0.171(2) 0.7133(16) -0.113(2) 0.042(6) Uani 0.283(8) 1 d D U P B 1
H50D H 0.164219 0.744952 -0.049746 0.050 Uiso 0.283(8) 1 calc R U P B 1
H50E H 0.234836 0.756513 -0.100167 0.050 Uiso 0.283(8) 1 calc R U P B 1
C51' C -0.032(2) 0.633(3) -0.243(3) 0.042(7) Uani 0.283(8) 1 d D U P B 1
H51E H -0.041658 0.661522 -0.181048 0.051 Uiso 0.283(8) 1 calc R U P B 1
H51F H -0.096081 0.627101 -0.310972 0.051 Uiso 0.283(8) 1 calc R U P B 1
C52' C 0.086(3) 0.659(3) -0.316(3) 0.051(6) Uani 0.283(8) 1 d D U P B 1
H52' H 0.023835 0.653076 -0.385795 0.061 Uiso 0.283(8) 1 calc R U P B 1
H52E H 0.151305 0.702508 -0.301335 0.061 Uiso 0.283(8) 1 calc R U P B 1
C1S C -0.1337(15) -0.014(2) -0.083(2) 0.097(12) Uani 0.75 1 d D U P C 1
H1S1 H -0.139491 -0.035910 -0.153947 0.145 Uiso 0.75 1 calc R U P C 1
H1S2 H -0.180614 0.027450 -0.083087 0.145 Uiso 0.75 1 calc R U P C 1
H1S3 H -0.155617 -0.071019 -0.072404 0.145 Uiso 0.75 1 calc R U P C 1
C2S C -0.0144(15) 0.0488(17) 0.013(2) 0.084(8) Uani 0.75 1 d D U P C 1
H2S1 H -0.010282 0.086636 0.081484 0.101 Uiso 0.75 1 calc R U P C 1
H2S2 H 0.015506 0.095847 -0.006833 0.101 Uiso 0.75 1 calc R U P C 1
C3S C 0.0492(14) -0.0278(19) 0.0278(16) 0.091(9) Uani 0.75 1 d D U P C 1
H3S1 H 0.013696 -0.080004 0.037647 0.110 Uiso 0.75 1 calc R U P C 1
H3S2 H 0.053460 -0.059244 -0.037171 0.110 Uiso 0.75 1 calc R U P C 1
C4S C 0.1642(15) 0.0335(17) 0.1339(16) 0.079(7) Uani 0.75 1 d D U P C 1
H4S1 H 0.198180 0.086775 0.124054 0.094 Uiso 0.75 1 calc R U P C 1
H4S2 H 0.159149 0.064291 0.198422 0.094 Uiso 0.75 1 calc R U P C 1
C5S C 0.233(2) -0.038(2) 0.153(3) 0.094(10) Uani 0.75 1 d D U P C 1
H5S1 H 0.206370 -0.083238 0.175308 0.141 Uiso 0.75 1 calc R U P C 1
H5S2 H 0.308371 0.000814 0.211354 0.141 Uiso 0.75 1 calc R U P C 1
H5S3 H 0.228501 -0.075803 0.084738 0.141 Uiso 0.75 1 calc R U P C 1
C1T C 0.797(3) 0.554(4) 0.275(5) 0.10(3) Uani 0.2 1 d D U P D 2
H1T1 H 0.839793 0.570926 0.245423 0.125 Uiso 0.2 1 calc R U P D 2
H1T2 H 0.798106 0.615745 0.324354 0.125 Uiso 0.2 1 calc R U P D 2
Cl2T Cl 0.853(3) 0.479(4) 0.349(3) 0.129(14) Uani 0.2 1 d D U P D 2
Cl1T Cl 0.6595(18) 0.4790(19) 0.1619(17) 0.054(6) Uani 0.2 1 d D . P D 2
O1W O 0.808(3) 0.939(2) 0.969(3) 0.066(13) Uani 0.25 1 d D U P E 2
H1W H 0.842760 0.900008 1.000675 0.099 Uiso 0.25 1 d DR U P E 2
H2W H 0.842365 1.004859 1.019908 0.099 Uiso 0.25 1 d DR U P E 2

loop_
_atom_site_aniso_label
_atom_site_aniso_U_11
_atom_site_aniso_U_22
_atom_site_aniso_U_33
_atom_site_aniso_U_23
_atom_site_aniso_U_13
_atom_site_aniso_U_12
Au1A 0.0516(4) 0.0325(4) 0.0506(4) 0.0250(3) 0.0305(3) 0.0210(3)
Cl1A 0.083(4) 0.049(3) 0.062(3) 0.033(3) 0.047(3) 0.039(3)
C1A 0.033(6) 0.037(5) 0.039(6) 0.019(5) 0.015(5) 0.010(4)
C2A 0.038(6) 0.044(7) 0.040(6) 0.019(5) 0.022(5) 0.014(5)
C3A 0.050(7) 0.050(7) 0.032(7) 0.013(5) 0.020(5) 0.018(6)
C4A 0.044(7) 0.055(7) 0.038(7) 0.017(6) 0.027(5) 0.013(6)
C5A 0.043(7) 0.048(7) 0.034(6) 0.016(5) 0.019(5) 0.007(5)
C6A 0.032(5) 0.039(5) 0.025(5) 0.016(4) 0.012(4) 0.008(4)
C7A 0.036(5) 0.040(5) 0.030(5) 0.021(4) 0.018(4) 0.006(4)
C8A 0.031(6) 0.034(5) 0.040(6) 0.023(4) 0.013(5) 0.015(4)
C9A 0.053(6) 0.030(5) 0.041(6) 0.023(5) 0.019(5) 0.008(5)
C10A 0.041(6) 0.034(5) 0.045(6) 0.027(4) 0.017(5) 0.013(4)
C11A 0.032(5) 0.045(6) 0.039(6) 0.026(5) 0.019(5) 0.017(4)
C12A 0.041(6) 0.043(6) 0.028(5) 0.017(5) 0.020(5) 0.009(5)
C13A 0.035(5) 0.035(5) 0.045(5) 0.024(4) 0.018(4) 0.013(4)
C14A 0.038(6) 0.037(6) 0.053(6) 0.023(5) 0.017(6) 0.016(5)
C15A 0.034(6) 0.035(5) 0.060(7) 0.030(5) 0.013(5) 0.013(4)
C16A 0.038(5) 0.037(5) 0.050(5) 0.028(4) 0.022(4) 0.011(4)
C17A 0.038(5) 0.036(5) 0.042(6) 0.024(4) 0.015(4) 0.019(4)
C18A 0.051(6) 0.050(7) 0.049(6) 0.026(5) 0.016(5) 0.017(5)
C19A 0.048(6) 0.064(7) 0.049(6) 0.034(6) 0.005(5) 0.020(6)
C20A 0.038(7) 0.061(7) 0.071(7) 0.032(6) 0.010(5) 0.017(6)
C21A 0.041(6) 0.046(6) 0.071(7) 0.034(6) 0.021(6) 0.016(5)
C22A 0.041(6) 0.033(5) 0.059(7) 0.022(5) 0.024(5) 0.014(5)
C23A 0.058(9) 0.080(10) 0.054(8) 0.018(8) 0.005(7) 0.012(8)
C25A 0.043(5) 0.040(6) 0.049(6) 0.026(5) 0.030(4) 0.014(4)
C26A 0.045(6) 0.039(6) 0.046(7) 0.024(5) 0.020(5) 0.010(5)
C27A 0.045(5) 0.050(6) 0.067(7) 0.033(5) 0.033(5) 0.009(5)
C28A 0.046(6) 0.056(7) 0.071(7) 0.035(6) 0.040(5) 0.014(5)
C29A 0.052(6) 0.058(6) 0.069(7) 0.043(5) 0.042(5) 0.022(5)
C30A 0.052(6) 0.056(7) 0.057(7) 0.039(5) 0.036(5) 0.023(5)
C31A 0.051(8) 0.070(10) 0.074(10) 0.035(8) 0.018(7) -0.007(7)
C32A 0.053(8) 0.077(9) 0.097(9) 0.058(7) 0.045(8) 0.022(7)
C33A 0.037(5) 0.030(5) 0.043(5) 0.015(4) 0.024(4) 0.009(4)
C34A 0.039(6) 0.033(5) 0.052(6) 0.017(5) 0.020(5) 0.009(5)
C35A 0.045(6) 0.037(5) 0.057(6) 0.025(5) 0.022(5) 0.013(4)
C36A 0.042(6) 0.041(6) 0.051(6) 0.026(5) 0.021(5) 0.018(5)
C37A 0.055(6) 0.044(6) 0.046(6) 0.024(5) 0.029(5) 0.016(5)
C38A 0.048(6) 0.035(6) 0.046(6) 0.019(5) 0.029(5) 0.017(5)
C39A 0.048(6) 0.042(6) 0.043(6) 0.022(5) 0.022(5) 0.006(5)
C40A 0.044(6) 0.048(6) 0.039(6) 0.018(5) 0.018(4) 0.011(5)
C41A 0.042(6) 0.053(7) 0.047(7) 0.026(5) 0.018(5) 0.018(5)
C42A 0.051(6) 0.048(7) 0.039(6) 0.022(5) 0.020(5) 0.017(5)
C43A 0.044(5) 0.033(5) 0.055(6) 0.022(4) 0.026(4) 0.013(4)
C44A 0.044(6) 0.040(6) 0.055(7) 0.028(5) 0.027(5) 0.011(5)
C45A 0.042(6) 0.045(6) 0.060(7) 0.031(5) 0.023(5) 0.013(5)
C46A 0.044(7) 0.040(6) 0.075(8) 0.027(6) 0.022(6) 0.010(5)
C47A 0.048(6) 0.038(6) 0.073(7) 0.012(5) 0.026(5) 0.013(5)
C48A 0.047(6) 0.035(6) 0.069(8) 0.013(5) 0.024(5) 0.012(5)
C49A 0.043(6) 0.041(6) 0.049(6) 0.017(5) 0.031(5) 0.016(5)
C50A 0.042(6) 0.047(6) 0.048(6) 0.024(5) 0.017(5) 0.015(5)
C51A 0.042(6) 0.048(7) 0.052(7) 0.029(6) 0.022(5) 0.012(5)
C52A 0.042(6) 0.048(7) 0.056(7) 0.011(5) 0.018(5) 0.004(5)
P1A 0.035(2) 0.0223(18) 0.048(3) 0.0168(18) 0.0229(19) 0.0096(15)
N1A 0.036(5) 0.034(5) 0.040(5) 0.021(4) 0.014(4) 0.012(4)
F1A 0.091(9) 0.166(15) 0.057(7) 0.069(9) 0.008(7) 0.032(9)
F2A 0.092(9) 0.118(11) 0.071(8) 0.042(8) 0.036(7) 0.026(8)
F3A 0.101(11) 0.173(18) 0.068(9) 0.014(10) 0.025(8) -0.055(11)
C24A 0.049(6) 0.051(6) 0.058(6) 0.023(4) 0.027(5) 0.022(4)
F4A 0.12(2) 0.14(2) 0.14(2) 0.045(14) 0.078(15) 0.036(14)
F5A 0.091(13) 0.082(13) 0.099(14) 0.044(11) 0.060(11) 0.012(9)
F6A 0.064(14) 0.053(13) 0.082(15) 0.036(10) 0.043(11) 0.006(10)
C24D 0.049(6) 0.051(6) 0.058(6) 0.023(4) 0.027(5) 0.022(4)
F4A' 0.036(7) 0.066(9) 0.056(8) 0.026(7) 0.021(6) 0.033(6)
F5A' 0.086(10) 0.051(8) 0.102(11) 0.036(8) 0.064(9) 0.011(7)
F6A' 0.068(11) 0.081(12) 0.079(11) 0.060(10) 0.037(8) 0.014(9)
F7A 0.106(10) 0.073(9) 0.069(8) 0.005(7) -0.031(7) -0.002(7)
F8A 0.049(5) 0.054(5) 0.051(5) 0.026(4) 0.015(4) 0.009(4)
F9A 0.036(6) 0.26(2) 0.219(18) 0.202(17) 0.051(9) 0.042(9)
F10A 0.111(11) 0.074(9) 0.162(14) 0.087(10) 0.096(11) 0.043(8)
F11A 0.214(17) 0.146(13) 0.166(12) 0.116(11) 0.167(13) 0.098(12)
F12A 0.091(9) 0.166(16) 0.29(2) 0.173(17) 0.116(13) 0.043(10)
Au1B 0.0394(8) 0.0236(5) 0.0288(11) 0.0091(7) 0.0225(9) 0.0066(5)
Cl1B 0.056(9) 0.012(6) 0.054(11) 0.011(6) 0.040(9) 0.003(6)
C1B 0.039(12) 0.036(10) 0.034(12) 0.015(7) 0.020(8) 0.012(7)
C2B 0.041(12) 0.038(11) 0.042(12) 0.017(7) 0.023(8) 0.015(7)
C3B 0.039(12) 0.041(11) 0.039(12) 0.015(7) 0.020(8) 0.015(7)
C4B 0.042(12) 0.042(11) 0.041(11) 0.014(7) 0.026(8) 0.014(7)
C5B 0.038(11) 0.038(11) 0.036(11) 0.015(6) 0.022(8) 0.012(7)
C6B 0.034(10) 0.034(9) 0.035(10) 0.013(6) 0.019(7) 0.011(7)
C7B 0.031(9) 0.031(8) 0.031(10) 0.014(6) 0.018(6) 0.007(6)
C8B 0.037(9) 0.036(8) 0.039(11) 0.015(6) 0.020(6) 0.012(7)
C9B 0.034(8) 0.032(7) 0.034(10) 0.016(6) 0.015(6) 0.009(5)
C10B 0.034(4) 0.026(4) 0.025(5) 0.013(3) 0.015(3) 0.007(3)
C11B 0.032(7) 0.032(8) 0.033(10) 0.018(6) 0.016(6) 0.007(6)
C12B 0.033(9) 0.032(8) 0.030(10) 0.013(6) 0.020(6) 0.007(6)
N1B 0.036(7) 0.030(7) 0.032(9) 0.017(5) 0.015(5) 0.011(6)
C13B 0.042(7) 0.041(9) 0.045(8) 0.017(6) 0.022(5) 0.012(6)
C14B 0.044(10) 0.045(10) 0.047(10) 0.018(6) 0.025(8) 0.017(6)
C15B 0.042(9) 0.035(8) 0.042(11) 0.018(7) 0.020(6) 0.015(6)
C16B 0.035(7) 0.030(7) 0.034(7) 0.017(6) 0.014(5) 0.012(5)
C17B 0.046(8) 0.042(11) 0.047(8) 0.020(7) 0.022(5) 0.016(7)
C18B 0.049(8) 0.051(11) 0.052(9) 0.025(7) 0.026(5) 0.012(7)
C19B 0.055(7) 0.051(10) 0.055(9) 0.030(7) 0.024(5) 0.013(6)
C20B 0.059(10) 0.053(13) 0.053(10) 0.028(7) 0.026(8) 0.017(7)
C21B 0.061(10) 0.053(12) 0.056(9) 0.025(7) 0.029(7) 0.018(6)
C22B 0.052(11) 0.049(13) 0.052(9) 0.019(8) 0.028(7) 0.015(7)
C23B 0.062(5) 0.072(6) 0.069(6) 0.033(4) 0.031(4) 0.020(4)
F1B 0.050(11) 0.071(11) 0.075(10) 0.032(8) 0.023(9) 0.020(10)
F2B 0.067(13) 0.078(11) 0.091(15) 0.039(10) 0.042(10) 0.030(10)
F3B 0.089(16) 0.101(17) 0.090(12) 0.047(10) 0.054(12) 0.036(11)
C24B 0.070(10) 0.067(11) 0.064(10) 0.029(7) 0.038(7) 0.020(6)
F4B 0.071(10) 0.060(15) 0.064(13) 0.027(10) 0.041(9) 0.021(9)
F5B 0.051(14) 0.059(12) 0.053(15) 0.024(10) 0.027(10) 0.004(10)
F6B 0.073(15) 0.074(14) 0.071(11) 0.023(9) 0.044(11) 0.021(11)
C25B 0.031(8) 0.026(9) 0.031(7) 0.012(6) 0.016(5) 0.010(5)
C26B 0.033(9) 0.027(9) 0.032(7) 0.018(7) 0.013(5) 0.011(6)
C27B 0.033(8) 0.035(8) 0.033(7) 0.018(6) 0.014(5) 0.011(5)
C28B 0.035(9) 0.036(9) 0.031(9) 0.017(7) 0.016(6) 0.011(5)
C29B 0.034(9) 0.035(9) 0.033(8) 0.014(7) 0.018(6) 0.011(5)
C30B 0.031(10) 0.032(10) 0.033(8) 0.014(7) 0.017(6) 0.010(6)
C31B 0.033(8) 0.033(8) 0.036(8) 0.017(6) 0.016(6) 0.010(5)
F7B 0.033(10) 0.058(14) 0.055(15) 0.017(10) 0.014(9) 0.017(10)
F8B 0.033(11) 0.047(11) 0.046(12) 0.027(10) 0.005(9) -0.003(7)
F9B 0.057(13) 0.060(13) 0.042(9) 0.013(7) 0.023(9) 0.011(10)
C32B 0.047(9) 0.041(9) 0.043(8) 0.022(6) 0.022(6) 0.011(6)
F10B 0.089(15) 0.057(12) 0.074(15) 0.031(9) 0.044(11) 0.036(12)
F11B 0.053(9) 0.062(13) 0.064(13) 0.040(10) 0.026(8) 0.010(8)
F12B 0.063(12) 0.055(13) 0.045(8) 0.027(8) 0.025(8) 0.003(10)
Au1' 0.0394(8) 0.0236(5) 0.0288(11) 0.0091(7) 0.0225(9) 0.0066(5)
Cl1' 0.088(7) 0.028(4) 0.087(8) 0.011(4) 0.068(6) 0.018(4)
C1' 0.029(7) 0.035(6) 0.024(7) 0.014(5) 0.017(5) 0.009(5)
C2' 0.042(8) 0.040(7) 0.039(8) 0.020(5) 0.021(6) 0.018(5)
C3' 0.046(8) 0.045(7) 0.043(8) 0.013(5) 0.026(6) 0.017(6)
C4' 0.057(8) 0.058(8) 0.050(8) 0.018(6) 0.039(6) 0.013(6)
C5' 0.047(8) 0.047(7) 0.040(8) 0.019(5) 0.029(6) 0.010(5)
C6' 0.029(7) 0.033(6) 0.024(7) 0.011(5) 0.015(5) 0.007(5)
C7' 0.030(6) 0.031(6) 0.024(7) 0.016(5) 0.013(5) 0.011(5)
C8' 0.034(6) 0.028(6) 0.030(7) 0.012(5) 0.014(5) 0.006(5)
C9' 0.035(6) 0.034(6) 0.037(7) 0.018(5) 0.014(5) 0.015(5)
C10' 0.034(4) 0.026(4) 0.025(5) 0.013(3) 0.015(3) 0.007(3)
C11' 0.041(6) 0.041(6) 0.042(7) 0.023(5) 0.020(5) 0.016(5)
C12' 0.030(6) 0.036(6) 0.035(7) 0.013(5) 0.022(5) 0.005(4)
N1' 0.028(5) 0.025(5) 0.024(6) 0.017(4) 0.008(4) 0.011(4)
C13' 0.032(5) 0.031(6) 0.033(6) 0.017(4) 0.014(4) 0.005(4)
C14' 0.037(6) 0.037(6) 0.036(7) 0.021(5) 0.017(5) 0.015(5)
C15' 0.034(6) 0.027(5) 0.027(6) 0.012(5) 0.013(5) 0.013(4)
C16' 0.027(5) 0.027(5) 0.031(6) 0.014(4) 0.012(4) 0.010(4)
C17' 0.039(6) 0.032(7) 0.038(6) 0.021(5) 0.015(4) 0.010(5)
C18' 0.045(6) 0.052(8) 0.052(7) 0.029(6) 0.024(5) 0.008(5)
C19' 0.052(6) 0.055(8) 0.055(7) 0.031(6) 0.023(5) 0.017(5)
C20' 0.045(6) 0.039(7) 0.039(7) 0.022(5) 0.013(5) 0.017(5)
C21' 0.047(6) 0.028(6) 0.038(6) 0.013(5) 0.019(5) 0.020(5)
C22' 0.037(6) 0.022(6) 0.035(6) 0.010(5) 0.016(4) 0.011(5)
C23' 0.062(5) 0.072(6) 0.069(6) 0.033(4) 0.031(4) 0.020(4)
F1' 0.062(8) 0.102(9) 0.093(10) 0.046(8) 0.033(7) 0.000(6)
F2' 0.085(10) 0.123(12) 0.083(8) 0.056(8) 0.024(7) 0.042(9)
F3' 0.078(9) 0.112(10) 0.117(10) 0.049(8) 0.047(8) 0.053(8)
C24' 0.057(7) 0.050(7) 0.051(7) 0.023(5) 0.029(5) 0.024(5)
F4' 0.078(7) 0.088(10) 0.067(8) 0.033(7) 0.051(6) 0.055(7)
F5' 0.069(9) 0.056(7) 0.062(9) 0.032(6) 0.044(8) 0.033(7)
F6' 0.087(10) 0.076(9) 0.052(7) 0.022(6) 0.040(6) 0.026(7)
C25' 0.032(6) 0.031(6) 0.028(6) 0.014(5) 0.014(4) 0.013(4)
C26' 0.043(6) 0.041(7) 0.040(6) 0.018(5) 0.017(5) 0.010(5)
C27' 0.042(6) 0.047(7) 0.042(6) 0.024(5) 0.017(5) 0.013(5)
C28' 0.039(6) 0.049(7) 0.040(7) 0.020(5) 0.019(5) 0.017(5)
C29' 0.044(6) 0.046(7) 0.038(6) 0.021(5) 0.021(5) 0.015(5)
C30' 0.042(7) 0.041(7) 0.040(6) 0.022(5) 0.019(4) 0.016(5)
C31' 0.053(7) 0.059(7) 0.053(7) 0.023(5) 0.027(5) 0.013(5)
F7' 0.064(8) 0.094(11) 0.095(11) 0.043(8) 0.036(8) 0.024(7)
F8' 0.049(7) 0.081(9) 0.056(7) 0.032(6) 0.020(6) 0.003(6)
F9' 0.078(9) 0.072(9) 0.061(8) 0.018(6) 0.029(7) 0.010(7)
C32' 0.051(7) 0.057(7) 0.051(6) 0.030(5) 0.024(5) 0.019(5)
F10' 0.094(9) 0.067(7) 0.068(8) 0.043(6) 0.053(7) 0.035(7)
F11' 0.079(7) 0.119(11) 0.077(8) 0.066(8) 0.055(7) 0.041(7)
F12' 0.085(8) 0.100(10) 0.043(6) 0.047(6) 0.029(5) 0.039(7)
C33B 0.029(7) 0.029(6) 0.022(7) 0.010(5) 0.011(5) 0.012(5)
C34B 0.044(8) 0.039(8) 0.040(8) 0.020(6) 0.024(6) 0.007(5)
C35B 0.045(8) 0.039(8) 0.040(8) 0.016(6) 0.026(6) 0.005(5)
C36B 0.042(8) 0.043(8) 0.047(9) 0.021(6) 0.026(6) 0.010(5)
C37B 0.040(7) 0.039(7) 0.037(7) 0.018(6) 0.018(5) 0.012(5)
C38B 0.030(7) 0.031(7) 0.028(7) 0.012(5) 0.014(5) 0.009(5)
C39B 0.034(7) 0.033(6) 0.035(7) 0.014(5) 0.016(5) 0.011(5)
C40B 0.046(8) 0.037(7) 0.044(8) 0.014(5) 0.021(6) 0.015(5)
C41B 0.059(6) 0.050(6) 0.054(6) 0.021(4) 0.029(4) 0.022(4)
C42B 0.047(8) 0.038(8) 0.049(8) 0.020(6) 0.023(6) 0.012(5)
P1B 0.032(2) 0.034(2) 0.0250(19) 0.0156(16) 0.0166(16) 0.0126(16)
C43B 0.037(4) 0.035(5) 0.032(4) 0.018(4) 0.018(3) 0.012(3)
C44B 0.042(7) 0.035(7) 0.036(7) 0.014(5) 0.024(5) 0.007(5)
C45B 0.040(7) 0.044(7) 0.041(7) 0.018(5) 0.027(6) 0.006(5)
C46B 0.050(8) 0.054(9) 0.051(8) 0.022(6) 0.034(6) 0.006(5)
C47B 0.042(6) 0.041(6) 0.040(5) 0.018(4) 0.022(4) 0.012(4)
C48B 0.032(7) 0.029(6) 0.029(6) 0.011(5) 0.019(5) 0.008(5)
C49B 0.040(7) 0.044(7) 0.035(7) 0.019(5) 0.024(6) 0.011(5)
C50B 0.035(6) 0.037(6) 0.029(6) 0.017(5) 0.020(5) 0.013(5)
C51B 0.035(7) 0.045(7) 0.033(7) 0.021(5) 0.017(5) 0.008(5)
C52B 0.032(6) 0.032(6) 0.018(6) 0.008(5) 0.016(5) 0.008(5)
C33' 0.036(8) 0.039(8) 0.036(8) 0.014(6) 0.021(5) 0.013(6)
C34' 0.035(9) 0.035(9) 0.036(9) 0.014(6) 0.021(7) 0.010(6)
C35' 0.035(9) 0.032(9) 0.033(9) 0.013(6) 0.018(7) 0.010(6)
C36' 0.037(9) 0.033(10) 0.034(9) 0.017(6) 0.019(6) 0.007(6)
C37' 0.040(9) 0.044(8) 0.038(8) 0.016(6) 0.022(6) 0.013(6)
C38' 0.036(9) 0.041(9) 0.037(8) 0.014(7) 0.020(6) 0.016(6)
C39' 0.043(8) 0.040(8) 0.042(9) 0.016(6) 0.024(6) 0.015(6)
C40' 0.044(9) 0.040(9) 0.047(8) 0.016(6) 0.023(6) 0.016(6)
C41' 0.059(6) 0.050(6) 0.054(6) 0.021(4) 0.029(4) 0.022(4)
C42' 0.039(10) 0.036(9) 0.044(9) 0.017(7) 0.019(7) 0.014(6)
P1' 0.032(2) 0.034(2) 0.0250(19) 0.0156(16) 0.0166(16) 0.0126(16)
C43' 0.037(4) 0.035(5) 0.032(4) 0.018(4) 0.018(3) 0.012(3)
C44' 0.043(8) 0.041(9) 0.043(8) 0.022(7) 0.021(5) 0.011(5)
C45' 0.041(8) 0.040(8) 0.041(8) 0.018(6) 0.021(5) 0.010(6)
C46' 0.048(8) 0.048(9) 0.047(8) 0.019(6) 0.026(7) 0.015(6)
C47' 0.042(6) 0.041(6) 0.040(5) 0.018(4) 0.022(4) 0.012(4)
C48' 0.047(8) 0.049(9) 0.040(6) 0.019(6) 0.025(5) 0.015(6)
C49' 0.042(8) 0.040(8) 0.044(8) 0.022(6) 0.019(5) 0.014(6)
C50' 0.040(8) 0.039(7) 0.044(8) 0.019(6) 0.019(5) 0.013(6)
C51' 0.042(8) 0.040(8) 0.040(10) 0.020(6) 0.018(6) 0.013(6)
C52' 0.052(10) 0.050(8) 0.050(8) 0.024(6) 0.026(6) 0.016(6)
C1S 0.060(14) 0.10(2) 0.065(18) -0.008(16) 0.016(12) 0.010(14)
C2S 0.056(13) 0.13(2) 0.048(14) 0.034(15) 0.021(10) -0.004(12)
C3S 0.068(13) 0.15(2) 0.041(11) 0.012(14) 0.042(9) 0.023(14)
C4S 0.074(13) 0.12(2) 0.040(11) 0.031(13) 0.035(10) 0.034(13)
C5S 0.11(2) 0.09(2) 0.08(2) 0.031(18) 0.047(17) 0.033(18)
C1T 0.11(6) 0.15(7) 0.09(6) 0.05(4) 0.09(5) 0.07(5)
Cl2T 0.08(2) 0.20(4) 0.08(2) 0.05(2) 0.026(17) 0.07(2)
Cl1T 0.072(15) 0.072(16) 0.038(11) 0.034(11) 0.036(11) 0.028(12)
O1W 0.069(17) 0.061(16) 0.054(17) 0.033(13) 0.019(12) 0.018(12)

loop_
_atom_type_symbol
_atom_type_description
_atom_type_scat_dispersion_real
_atom_type_scat_dispersion_imag
_atom_type_scat_source
C C 0.0033 0.0016 'International Tables Vol C Tables 4.2.6.8 and 6.1.1.4'
H H 0.0000 0.0000 'International Tables Vol C Tables 4.2.6.8 and 6.1.1.4'
N N 0.0061 0.0033 'International Tables Vol C Tables 4.2.6.8 and 6.1.1.4'
F F 0.0171 0.0103 'International Tables Vol C Tables 4.2.6.8 and 6.1.1.4'
P P 0.1023 0.0942 'International Tables Vol C Tables 4.2.6.8 and 6.1.1.4'
Cl Cl 0.1484 0.1585 'International Tables Vol C Tables 4.2.6.8 and 6.1.1.4'
Au Au -2.0133 8.8022 'International Tables Vol C Tables 4.2.6.8 and 6.1.1.4'
O O 0.0106 0.0060 'International Tables Vol C Tables 4.2.6.8 and 6.1.1.4'

loop_
_geom_angle_atom_site_label_1
_geom_angle_atom_site_label_2
_geom_angle_atom_site_label_3
_geom_angle
P1A Au1A Cl1A 172.7(2)
C2A C1A C6A 115.6(14)
C2A C1A P1A 119.2(11)
C6A C1A P1A 125.2(12)
C3A C2A C1A 125.2(15)
C2A C3A C4A 117.8(15)
C3A C4A C5A 119.5(14)
C4A C5A C6A 123.4(14)
C5A C6A C1A 118.5(14)
C5A C6A C7A 116.8(13)
C1A C6A C7A 124.7(14)
C12A C7A C6A 124.0(14)
C12A C7A C8A 114.7(13)
C6A C7A C8A 121.1(12)
C9A C8A C7A 122.2(12)
C10A C9A C8A 117.8(14)
C11A C10A C9A 120.7(13)
C11A C10A N1A 120.5(12)
C9A C10A N1A 118.8(14)
C10A C11A C12A 118.7(12)
C7A C12A C11A 125.6(14)
N1A C13A C17A 113.6(12)
N1A C13A C14A 101.6(11)
C17A C13A C14A 110.9(11)
C15A C14A C13A 101.7(12)
C16A C15A C14A 102.2(11)
N1A C16A C15A 103.4(11)
N1A C16A C25A 114.8(11)
C15A C16A C25A 111.3(12)
C22A C17A C18A 119.2(14)
C22A C17A C13A 124.3(14)
C18A C17A C13A 116.5(14)
C19A C18A C17A 118.7(16)
C18A C19A C20A 121.8(14)
C18A C19A C23A 115.2(15)
C20A C19A C23A 123.1(15)
C21A C20A C19A 118.2(15)
C20A C21A C22A 121.8(15)
C20A C21A C24D 114.9(15)
C22A C21A C24D 123.2(16)
C20A C21A C24A 121.9(17)
C22A C21A C24A 115.6(17)
C17A C22A C21A 120.3(15)
F1A C23A F2A 106.6(11)
F1A C23A F3A 106.8(11)
F2A C23A F3A 106.5(11)
F1A C23A C19A 110.9(12)
F2A C23A C19A 115.6(13)
F3A C23A C19A 109.9(13)
C26A C25A C30A 120.2(14)
C26A C25A C16A 119.6(12)
C30A C25A C16A 120.1(13)
C25A C26A C27A 119.0(13)
C28A C27A C26A 125.4(13)
C28A C27A C31A 117.4(12)
C26A C27A C31A 117.1(12)
C29A C28A C27A 114.1(13)
C28A C29A C30A 124.9(12)
C28A C29A C32A 119.8(13)
C30A C29A C32A 115.1(12)
C29A C30A C25A 116.2(13)
F9A C31A F8A 104.0(10)
F9A C31A F7A 105.9(10)
F8A C31A F7A 104.5(10)
F9A C31A C27A 111.6(11)
F8A C31A C27A 115.7(10)
F7A C31A C27A 114.1(12)
F10A C32A F12A 107.0(10)
F10A C32A F11A 106.3(10)
F12A C32A F11A 105.3(10)
F10A C32A C29A 113.8(11)
F12A C32A C29A 112.6(11)
F11A C32A C29A 111.2(12)
C34A C33A C39A 110.3(12)
C34A C33A C38A 105.2(11)
C39A C33A C38A 108.8(12)
C34A C33A P1A 117.4(10)
C39A C33A P1A 106.9(9)
C38A C33A P1A 107.9(9)
C35A C34A C33A 111.1(12)
C36A C35A C34A 110.2(12)
C36A C35A C41A 108.9(13)
C34A C35A C41A 109.5(12)
C35A C36A C37A 110.0(12)
C42A C37A C36A 109.8(14)
C42A C37A C38A 110.1(13)
C36A C37A C38A 107.8(12)
C37A C38A C33A 110.2(12)
C40A C39A C33A 108.8(12)
C42A C40A C41A 110.1(13)
C42A C40A C39A 111.3(13)
C41A C40A C39A 109.9(13)
C40A C41A C35A 108.2(13)
C40A C42A C37A 110.1(14)
C48A C43A C49A 110.1(14)
C48A C43A C44A 107.4(13)
C49A C43A C44A 106.4(12)
C48A C43A P1A 116.1(11)
C49A C43A P1A 106.0(10)
C44A C43A P1A 110.4(12)
C45A C44A C43A 112.8(14)
C51A C45A C44A 107.1(13)
C51A C45A C46A 108.6(15)
C44A C45A C46A 108.2(14)
C47A C46A C45A 112.6(14)
C46A C47A C52A 108.2(14)
C46A C47A C48A 108.9(16)
C52A C47A C48A 105.7(14)
C43A C48A C47A 111.9(13)
C50A C49A C43A 109.5(12)
C51A C50A C52A 109.9(14)
C51A C50A C49A 110.3(13)
C52A C50A C49A 108.2(13)
C50A C51A C45A 112.4(14)
C50A C52A C47A 111.9(14)
C1A P1A C43A 104.0(8)
C1A P1A C33A 106.6(7)
C43A P1A C33A 115.8(7)
C1A P1A Au1A 117.6(5)
C43A P1A Au1A 106.2(5)
C33A P1A Au1A 107.1(5)
C16A N1A C10A 126.3(13)
C16A N1A C13A 112.8(11)
C10A N1A C13A 120.7(12)
F6A C24A F4A 104.4(12)
F6A C24A F5A 103.0(12)
F4A C24A F5A 103.2(12)
F6A C24A C21A 111(2)
F4A C24A C21A 113(3)
F5A C24A C21A 120(2)
F6A' C24D F4A' 108.8(16)
F6A' C24D F5A' 105.3(16)
F4A' C24D F5A' 105.2(15)
F6A' C24D C21A 114(2)
F4A' C24D C21A 113.1(15)
F5A' C24D C21A 110.1(15)
P1' Au1B Cl1B 169.8(9)
C2B C1B C6B 120.0
C2B C1B P1' 120.2(17)
C6B C1B P1' 119.6(17)
C3B C2B C1B 120.0
C4B C3B C2B 120.0
C3B C4B C5B 120.0
C6B C5B C4B 120.0
C5B C6B C1B 120.0
C5B C6B C7B 113.5(11)
C1B C6B C7B 126.4(11)
C8B C7B C12B 120.0
C8B C7B C6B 121.6(10)
C12B C7B C6B 118.4(10)
C9B C8B C7B 120.0
C8B C9B C10B 120.0
C9B C10B C11B 120.0
C9B C10B N1B 121.3(10)
C11B C10B N1B 118.3(11)
C10B C11B C12B 120.0
C11B C12B C7B 120.0
C10B N1B C16B 123.8(14)
C10B N1B C13B 121.8(14)
C16B N1B C13B 114.1(14)
N1B C13B C17B 116.6(15)
N1B C13B C14B 103.2(13)
C17B C13B C14B 108.6(14)
C15B C14B C13B 102.8(16)
C14B C15B C16B 101.6(13)
N1B C16B C25B 115.7(13)
N1B C16B C15B 103.0(13)
C25B C16B C15B 108.2(16)
C18B C17B C22B 120.0
C18B C17B C13B 119.7(10)
C22B C17B C13B 119.8(10)
C19B C18B C17B 120.0
C18B C19B C20B 120.0
C18B C19B C23B 120.8(10)
C20B C19B C23B 119.1(10)
C21B C20B C19B 120.0
C20B C21B C22B 120.0
C20B C21B C24B 117.6(10)
C22B C21B C24B 121.1(10)
C21B C22B C17B 120.0
F3B C23B F2B 109.1(11)
F3B C23B F1B 107.2(11)
F2B C23B F1B 105.8(11)
F3B C23B C19B 112.1(14)
F2B C23B C19B 114.9(15)
F1B C23B C19B 107.2(14)
F4B C24B F5B 108.2(11)
F4B C24B F6B 106.9(11)
F5B C24B F6B 106.4(10)
F4B C24B C21B 112.1(12)
F5B C24B C21B 111.8(12)
F6B C24B C21B 111.3(13)
C26B C25B C30B 120.0
C26B C25B C16B 117.9(9)
C30B C25B C16B 122.0(9)
C27B C26B C25B 120.0
C26B C27B C28B 120.0
C26B C27B C31B 120.6(10)
C28B C27B C31B 119.4(10)
C27B C28B C29B 120.0
C28B C29B C30B 120.0
C28B C29B C32B 120.2(10)
C30B C29B C32B 118.7(11)
C29B C30B C25B 120.0
F7B C31B F8B 106.7(11)
F7B C31B F9B 106.6(10)
F8B C31B F9B 106.2(11)
F7B C31B C27B 112.0(13)
F8B C31B C27B 113.4(13)
F9B C31B C27B 111.5(13)
F11B C32B F10B 107.9(11)
F11B C32B F12B 107.6(11)
F10B C32B F12B 107.2(10)
F11B C32B C29B 110.2(13)
F10B C32B C29B 112.1(13)
F12B C32B C29B 111.6(13)
P1B Au1' Cl1' 175.9(5)
C6' C1' C2' 119.7(8)
C6' C1' P1B 123.2(10)
C2' C1' P1B 117.0(10)
C3' C2' C1' 120.1(8)
C4' C3' C2' 119.9(8)
C3' C4' C5' 119.8(8)
C4' C5' C6' 120.3(8)
C1' C6' C5' 119.8(7)
C1' C6' C7' 126.5(10)
C5' C6' C7' 113.7(10)
C12' C7' C8' 118.4(7)
C12' C7' C6' 118.9(9)
C8' C7' C6' 121.6(10)
C9' C8' C7' 120.4(8)
C8' C9' C10' 120.0(8)
C11' C10' C9' 119.5(7)
C11' C10' N1' 119.5(9)
C9' C10' N1' 121.1(9)
C10' C11' C12' 119.6(8)
C7' C12' C11' 121.0(8)
C10' N1' C16' 124.9(12)
C10' N1' C13' 121.2(11)
C16' N1' C13' 113.9(13)
N1' C13' C17' 116.7(13)
N1' C13' C14' 102.6(12)
C17' C13' C14' 109.2(12)
C15' C14' C13' 102.7(14)
C14' C15' C16' 102.6(12)
N1' C16' C25' 115.8(11)
N1' C16' C15' 103.9(12)
C25' C16' C15' 108.5(13)
C18' C17' C22' 119.5(7)
C18' C17' C13' 118.8(10)
C22' C17' C13' 121.7(9)
C19' C18' C17' 119.7(8)
C20' C19' C18' 121.0(7)
C20' C19' C23' 118.5(10)
C18' C19' C23' 119.7(10)
C19' C20' C21' 118.3(7)
C22' C21' C20' 121.0(7)
C22' C21' C24' 122.5(9)
C20' C21' C24' 116.4(9)
C21' C22' C17' 119.8(7)
F3' C23' F2' 111.2(13)
F3' C23' F1' 108.0(13)
F2' C23' F1' 105.6(12)
F3' C23' C19' 111.5(14)
F2' C23' C19' 113.9(13)
F1' C23' C19' 106.2(13)
F4' C24' F5' 108.5(11)
F4' C24' F6' 107.5(12)
F5' C24' F6' 106.0(11)
F4' C24' C21' 112.4(11)
F5' C24' C21' 111.5(10)
F6' C24' C21' 110.8(12)
C26' C25' C30' 119.6(7)
C26' C25' C16' 118.2(9)
C30' C25' C16' 122.1(9)
C27' C26' C25' 120.6(8)
C26' C27' C28' 120.1(7)
C26' C27' C31' 121.2(10)
C28' C27' C31' 118.7(10)
C29' C28' C27' 119.0(7)
C30' C29' C28' 121.3(7)
C30' C29' C32' 118.7(10)
C28' C29' C32' 120.1(10)
C29' C30' C25' 119.4(7)
F7' C31' F8' 106.4(12)
F7' C31' F9' 107.2(12)
F8' C31' F9' 107.1(12)
F7' C31' C27' 112.0(12)
F8' C31' C27' 113.0(11)
F9' C31' C27' 110.9(13)
F11' C32' F10' 108.4(12)
F11' C32' F12' 108.2(12)
F10' C32' F12' 107.1(11)
F11' C32' C29' 110.2(11)
F10' C32' C29' 112.0(12)
F12' C32' C29' 110.7(11)
C34B C33B C38B 112.0(13)
C34B C33B C39B 106.5(13)
C38B C33B C39B 108.8(12)
C34B C33B P1B 108.3(10)
C38B C33B P1B 105.0(9)
C39B C33B P1B 116.4(9)
C35B C34B C33B 107.8(13)
C36B C35B C42B 110.8(14)
C36B C35B C34B 113.4(15)
C42B C35B C34B 109.1(16)
C35B C36B C37B 109.8(14)
C41B C37B C38B 110.4(15)
C41B C37B C36B 108.4(14)
C38B C37B C36B 108.9(14)
C37B C38B C33B 108.6(12)
C40B C39B C33B 109.4(11)
C42B C40B C39B 110.4(13)
C42B C40B C41B 111.2(14)
C39B C40B C41B 106.4(13)
C37B C41B C40B 110.1(15)
C40B C42B C35B 107.9(13)
C1' P1B C43B 103.8(10)
C1' P1B C33B 108.7(10)
C43B P1B C33B 115.3(6)
C1' P1B Au1' 116.6(6)
C43B P1B Au1' 107.0(6)
C33B P1B Au1' 105.7(6)
C50B C43B C48B 106.4(12)
C50B C43B C44B 110.1(13)
C48B C43B C44B 108.3(12)
C50B C43B P1B 117.3(9)
C48B C43B P1B 109.1(8)
C44B C43B P1B 105.3(8)
C45B C44B C43B 110.6(11)
C46B C45B C51B 110.2(13)
C46B C45B C44B 107.6(14)
C51B C45B C44B 109.1(13)
C47B C46B C45B 110.0(15)
C46B C47B C52B 111.0(14)
C46B C47B C48B 109.0(15)
C52B C47B C48B 108.1(13)
C43B C48B C47B 110.5(12)
C50B C49B C52B 107.6(14)
C50B C49B C51B 109.4(14)
C52B C49B C51B 109.2(12)
C49B C50B C43B 112.3(12)
C45B C51B C49B 110.7(13)
C47B C52B C49B 110.1(13)
C34' C33' C38' 111.8(15)
C34' C33' C39' 106.4(14)
C38' C33' C39' 108.8(14)
C34' C33' P1' 108.5(11)
C38' C33' P1' 104.8(11)
C39' C33' P1' 116.5(11)
C35' C34' C33' 108.0(14)
C36' C35' C42' 110.7(16)
C36' C35' C34' 113.6(17)
C42' C35' C34' 109.1(17)
C35' C36' C37' 109.7(15)
C41' C37' C38' 110.4(17)
C41' C37' C36' 108.4(15)
C38' C37' C36' 109.0(15)
C37' C38' C33' 108.6(13)
C40' C39' C33' 109.5(12)
C42' C40' C39' 110.5(15)
C42' C40' C41' 111.3(15)
C39' C40' C41' 106.2(15)
C37' C41' C40' 110.1(16)
C40' C42' C35' 107.9(14)
C43' P1' C33' 115.9(8)
C43' P1' C1B 101.3(18)
C33' P1' C1B 103.9(19)
C43' P1' Au1B 115.1(11)
C33' P1' Au1B 103.6(10)
C1B P1' Au1B 116.9(13)
C50' C43' C48' 106.4(14)
C50' C43' C44' 110.0(15)
C48' C43' C44' 108.0(14)
C50' C43' P1' 117.5(11)
C48' C43' P1' 109.0(10)
C44' C43' P1' 105.6(10)
C45' C44' C43' 110.6(12)
C46' C45' C51' 110.4(15)
C46' C45' C44' 107.4(16)
C51' C45' C44' 109.3(15)
C47' C46' C45' 109.9(16)
C46' C47' C52' 111.3(16)
C46' C47' C48' 109.0(17)
C52' C47' C48' 108.0(15)
C43' C48' C47' 110.5(13)
C50' C49' C52' 107.3(16)
C50' C49' C51' 109.4(16)
C52' C49' C51' 109.2(14)
C49' C50' C43' 112.6(14)
C45' C51' C49' 110.6(14)
C47' C52' C49' 110.2(15)
C1S C2S C3S 106.0(14)
C4S C3S C2S 105.5(13)
C5S C4S C3S 108.5(15)
Cl2T C1T Cl1T 106.6(15)

loop_
_geom_bond_atom_site_label_1
_geom_bond_atom_site_label_2
_geom_bond_distance
Au1A P1A 2.269(5)
Au1A Cl1A 2.312(5)
C1A C2A 1.42(2)
C1A C6A 1.430(18)
C1A P1A 1.818(17)
C2A C3A 1.38(2)
C3A C4A 1.38(2)
C4A C5A 1.39(2)
C5A C6A 1.40(2)
C6A C7A 1.43(2)
C7A C12A 1.349(18)
C7A C8A 1.44(2)
C8A C9A 1.407(18)
C9A C10A 1.40(2)
C10A C11A 1.38(2)
C10A N1A 1.417(19)
C11A C12A 1.383(18)
C13A N1A 1.480(19)
C13A C17A 1.510(19)
C13A C14A 1.534(18)
C14A C15A 1.52(2)
C15A C16A 1.502(19)
C16A N1A 1.408(17)
C16A C25A 1.557(19)
C17A C22A 1.36(2)
C17A C18A 1.43(2)
C18A C19A 1.35(2)
C19A C20A 1.40(3)
C19A C23A 1.533(7)
C20A C21A 1.35(2)
C21A C22A 1.38(2)
C21A C24D 1.482(13)
C21A C24A 1.536(6)
C23A F1A 1.341(12)
C23A F2A 1.354(12)
C23A F3A 1.356(12)
C25A C26A 1.33(2)
C25A C30A 1.395(19)
C26A C27A 1.357(19)
C27A C28A 1.345(19)
C27A C31A 1.531(7)
C28A C29A 1.35(2)
C29A C30A 1.39(2)
C29A C32A 1.530(7)
C31A F9A 1.353(12)
C31A F8A 1.357(11)
C31A F7A 1.361(12)
C32A F10A 1.334(11)
C32A F12A 1.345(11)
C32A F11A 1.363(12)
C33A C34A 1.532(18)
C33A C39A 1.560(19)
C33A C38A 1.58(2)
C33A P1A 1.891(15)
C34A C35A 1.53(2)
C35A C36A 1.50(2)
C35A C41A 1.57(2)
C36A C37A 1.53(2)
C37A C42A 1.52(2)
C37A C38A 1.55(2)
C39A C40A 1.54(2)
C40A C42A 1.50(2)
C40A C41A 1.52(2)
C43A C48A 1.51(2)
C43A C49A 1.56(2)
C43A C44A 1.55(2)
C43A P1A 1.848(16)
C44A C45A 1.53(2)
C45A C51A 1.51(2)
C45A C46A 1.53(2)
C46A C47A 1.49(3)
C47A C52A 1.55(2)
C47A C48A 1.58(2)
C49A C50A 1.53(2)
C50A C51A 1.47(2)
C50A C52A 1.52(2)
C24A F6A 1.365(12)
C24A F4A 1.368(12)
C24A F5A 1.382(12)
C24D F6A' 1.341(16)
C24D F4A' 1.344(16)
C24D F5A' 1.363(16)
Au1B P1' 2.16(3)
Au1B Cl1B 2.288(8)
C1B C2B 1.3900
C1B C6B 1.3900
C1B P1' 1.93(4)
C2B C3B 1.3900
C3B C4B 1.3900
C4B C5B 1.3900
C5B C6B 1.3900
C6B C7B 1.518(14)
C7B C8B 1.3900
C7B C12B 1.3900
C8B C9B 1.3900
C9B C10B 1.3900
C10B C11B 1.3900
C10B N1B 1.406(17)
C11B C12B 1.3900
N1B C16B 1.424(19)
N1B C13B 1.44(2)
C13B C17B 1.524(16)
C13B C14B 1.53(2)
C14B C15B 1.53(2)
C15B C16B 1.56(2)
C16B C25B 1.551(16)
C17B C18B 1.3900
C17B C22B 1.3900
C18B C19B 1.3900
C19B C20B 1.3900
C19B C23B 1.532(7)
C20B C21B 1.3900
C21B C22B 1.3900
C21B C24B 1.524(7)
C23B F3B 1.332(12)
C23B F2B 1.347(12)
C23B F1B 1.364(12)
C24B F4B 1.339(11)
C24B F5B 1.344(11)
C24B F6B 1.362(11)
C25B C26B 1.3900
C25B C30B 1.3900
C26B C27B 1.3900
C27B C28B 1.3900
C27B C31B 1.531(7)
C28B C29B 1.3900
C29B C30B 1.3900
C29B C32B 1.523(7)
C31B F7B 1.338(12)
C31B F8B 1.344(12)
C31B F9B 1.364(12)
C32B F11B 1.338(12)
C32B F10B 1.345(12)
C32B F12B 1.357(12)
Au1' P1B 2.277(14)
Au1' Cl1' 2.281(6)
C1' C6' 1.389(6)
C1' C2' 1.393(7)
C1' P1B 1.821(18)
C2' C3' 1.390(7)
C3' C4' 1.389(7)
C4' C5' 1.388(7)
C5' C6' 1.392(7)
C6' C7' 1.516(14)
C7' C12' 1.388(6)
C7' C8' 1.391(6)
C8' C9' 1.389(7)
C9' C10' 1.392(6)
C10' C11' 1.386(6)
C10' N1' 1.403(17)
C11' C12' 1.390(7)
N1' C16' 1.421(18)
N1' C13' 1.436(19)
C13' C17' 1.521(16)
C13' C14' 1.53(2)
C14' C15' 1.53(2)
C15' C16' 1.56(2)
C16' C25' 1.549(16)
C17' C18' 1.388(6)
C17' C22' 1.389(6)
C18' C19' 1.388(6)
C19' C20' 1.386(6)
C19' C23' 1.533(9)
C20' C21' 1.388(6)
C21' C22' 1.387(6)
C21' C24' 1.520(9)
C23' F3' 1.324(13)
C23' F2' 1.343(13)
C23' F1' 1.361(13)
C24' F4' 1.333(12)
C24' F5' 1.342(12)
C24' F6' 1.363(12)
C25' C26' 1.388(6)
C25' C30' 1.389(6)
C26' C27' 1.386(6)
C27' C28' 1.389(6)
C27' C31' 1.530(9)
C28' C29' 1.388(6)
C29' C30' 1.386(6)
C29' C32' 1.519(9)
C31' F7' 1.332(13)
C31' F8' 1.337(13)
C31' F9' 1.362(13)
C32' F11' 1.334(13)
C32' F10' 1.343(13)
C32' F12' 1.356(13)
C33B C34B 1.56(2)
C33B C38B 1.557(19)
C33B C39B 1.565(19)
C33B P1B 1.891(14)
C34B C35B 1.55(2)
C35B C36B 1.44(3)
C35B C42B 1.52(2)
C36B C37B 1.61(3)
C37B C41B 1.46(3)
C37B C38B 1.545(19)
C39B C40B 1.55(2)
C40B C42B 1.51(2)
C40B C41B 1.59(2)
P1B C43B 1.865(13)
C43B C50B 1.537(7)
C43B C48B 1.541(7)
C43B C44B 1.544(7)
C44B C45B 1.541(7)
C45B C46B 1.537(7)
C45B C51B 1.539(7)
C46B C47B 1.52(3)
C47B C52B 1.537(7)
C47B C48B 1.541(7)
C49B C50B 1.51(2)
C49B C52B 1.538(7)
C49B C51B 1.540(7)
C33' C34' 1.56(2)
C33' C38' 1.56(2)
C33' C39' 1.565(19)
C33' P1' 1.890(15)
C34' C35' 1.55(2)
C35' C36' 1.44(3)
C35' C42' 1.52(2)
C36' C37' 1.62(3)
C37' C41' 1.46(3)
C37' C38' 1.54(2)
C39' C40' 1.55(2)
C40' C42' 1.51(2)
C40' C41' 1.59(2)
P1' C43' 1.864(14)
C43' C50' 1.536(9)
C43' C48' 1.542(10)
C43' C44' 1.545(10)
C44' C45' 1.542(10)
C45' C46' 1.537(10)
C45' C51' 1.539(10)
C46' C47' 1.52(3)
C47' C52' 1.537(10)
C47' C48' 1.542(10)
C49' C50' 1.51(2)
C49' C52' 1.537(10)
C49' C51' 1.539(10)
C1S C2S 1.537(7)
C2S C3S 1.539(7)
C3S C4S 1.538(7)
C4S C5S 1.530(7)
C1T Cl2T 1.787(15)
C1T Cl1T 1.789(15)

loop_
_geom_torsion_atom_site_label_1
_geom_torsion_atom_site_label_2
_geom_torsion_atom_site_label_3
_geom_torsion_atom_site_label_4
_geom_torsion
C6A C1A C2A C3A -3(2)
P1A C1A C2A C3A 178.6(14)
C1A C2A C3A C4A 2(3)
C2A C3A C4A C5A 0(2)
C3A C4A C5A C6A -1(2)
C4A C5A C6A C1A -1(2)
C4A C5A C6A C7A 180.0(14)
C2A C1A C6A C5A 2(2)
P1A C1A C6A C5A -179.2(12)
C2A C1A C6A C7A -178.5(14)
P1A C1A C6A C7A 0(2)
C5A C6A C7A C12A 66.4(19)
C1A C6A C7A C12A -112.9(18)
C5A C6A C7A C8A -106.9(17)
C1A C6A C7A C8A 74(2)
C12A C7A C8A C9A 5(2)
C6A C7A C8A C9A 179.2(13)
C7A C8A C9A C10A -5(2)
C8A C9A C10A C11A 1(2)
C8A C9A C10A N1A 179.2(14)
C9A C10A C11A C12A 1(2)
N1A C10A C11A C12A -176.9(13)
C6A C7A C12A C11A -176.8(13)
C8A C7A C12A C11A -3(2)
C10A C11A C12A C7A 0(2)
N1A C13A C14A C15A -31.5(14)
C17A C13A C14A C15A 89.5(14)
C13A C14A C15A C16A 42.5(14)
C14A C15A C16A N1A -36.9(14)
C14A C15A C16A C25A 86.8(13)
N1A C13A C17A C22A 13.0(18)
C14A C13A C17A C22A -100.7(16)
N1A C13A C17A C18A -170.1(12)
C14A C13A C17A C18A 76.3(16)
C22A C17A C18A C19A -2(2)
C13A C17A C18A C19A -179.4(13)
C17A C18A C19A C20A 2(2)
C17A C18A C19A C23A -178.5(13)
C18A C19A C20A C21A -2(2)
C23A C19A C20A C21A 178.5(14)
C19A C20A C21A C22A 2(2)
C19A C20A C21A C24D -175.7(14)
C19A C20A C21A C24A 172.3(17)
C18A C17A C22A C21A 3(2)
C13A C17A C22A C21A 179.8(12)
C20A C21A C22A C17A -3(2)
C24D C21A C22A C17A 174.8(13)
C24A C21A C22A C17A -173.6(15)
C18A C19A C23A F1A 88.8(17)
C20A C19A C23A F1A -91.3(18)
C18A C19A C23A F2A -32.7(19)
C20A C19A C23A F2A 147.1(15)
C18A C19A C23A F3A -153.3(15)
C20A C19A C23A F3A 27(2)
N1A C16A C25A C26A -174.5(14)
C15A C16A C25A C26A 68.4(18)
N1A C16A C25A C30A 8(2)
C15A C16A C25A C30A -108.8(15)
C30A C25A C26A C27A 0(2)
C16A C25A C26A C27A -177.0(14)
C25A C26A C27A C28A -2(3)
C25A C26A C27A C31A -177.2(14)
C26A C27A C28A C29A 0(3)
C31A C27A C28A C29A 175.1(15)
C27A C28A C29A C30A 4(3)
C27A C28A C29A C32A 178.5(15)
C28A C29A C30A C25A -6(3)
C32A C29A C30A C25A 179.8(13)
C26A C25A C30A C29A 3(2)
C16A C25A C30A C29A -179.6(14)
C28A C27A C31A F9A 34(2)
C26A C27A C31A F9A -150.4(15)
C28A C27A C31A F8A 152.5(14)
C26A C27A C31A F8A -32(2)
C28A C27A C31A F7A -86.2(18)
C26A C27A C31A F7A 89.6(17)
C28A C29A C32A F10A 126.2(16)
C30A C29A C32A F10A -59.0(19)
C28A C29A C32A F12A 4(2)
C30A C29A C32A F12A 178.9(14)
C28A C29A C32A F11A -113.8(17)
C30A C29A C32A F11A 61.0(17)
C39A C33A C34A C35A 57.0(16)
C38A C33A C34A C35A -60.2(15)
P1A C33A C34A C35A 179.7(10)
C33A C34A C35A C36A 61.7(15)
C33A C34A C35A C41A -58.1(17)
C34A C35A C36A C37A -60.1(15)
C41A C35A C36A C37A 59.9(15)
C35A C36A C37A C42A -59.6(16)
C35A C36A C37A C38A 60.3(16)
C42A C37A C38A C33A 57.7(16)
C36A C37A C38A C33A -62.1(15)
C34A C33A C38A C37A 61.3(14)
C39A C33A C38A C37A -56.9(15)
P1A C33A C38A C37A -172.6(10)
C34A C33A C39A C40A -57.5(16)
C38A C33A C39A C40A 57.4(15)
P1A C33A C39A C40A 173.7(10)
C33A C39A C40A C42A -60.8(17)
C33A C39A C40A C41A 61.4(17)
C42A C40A C41A C35A 60.2(17)
C39A C40A C41A C35A -62.7(17)
C36A C35A C41A C40A -60.0(16)
C34A C35A C41A C40A 60.5(17)
C41A C40A C42A C37A -60.5(16)
C39A C40A C42A C37A 61.6(17)
C36A C37A C42A C40A 59.1(16)
C38A C37A C42A C40A -59.4(17)
C48A C43A C44A C45A -58.6(17)
C49A C43A C44A C45A 59.2(16)
P1A C43A C44A C45A 173.8(11)
C43A C44A C45A C51A -58.9(18)
C43A C44A C45A C46A 58.0(17)
C51A C45A C46A C47A 57.9(18)
C44A C45A C46A C47A -58.0(18)
C45A C46A C47A C52A -56.8(18)
C45A C46A C47A C48A 57.7(18)
C49A C43A C48A C47A -58.1(19)
C44A C43A C48A C47A 57.3(19)
P1A C43A C48A C47A -178.6(13)
C46A C47A C48A C43A -58(2)
C52A C47A C48A C43A 58(2)
C48A C43A C49A C50A 58.4(17)
C44A C43A C49A C50A -57.6(16)
P1A C43A C49A C50A -175.2(11)
C43A C49A C50A C51A 60.2(16)
C43A C49A C50A C52A -60.1(17)
C52A C50A C51A C45A 58.0(17)
C49A C50A C51A C45A -61.3(18)
C44A C45A C51A C50A 58.9(19)
C46A C45A C51A C50A -57.6(17)
C51A C50A C52A C47A -56.7(18)
C49A C50A C52A C47A 63.8(18)
C46A C47A C52A C50A 55.9(18)
C48A C47A C52A C50A -60.7(19)
C2A C1A P1A C43A -72.6(14)
C6A C1A P1A C43A 108.8(14)
C2A C1A P1A C33A 50.2(14)
C6A C1A P1A C33A -128.3(14)
C2A C1A P1A Au1A 170.3(11)
C6A C1A P1A Au1A -8.2(16)
C48A C43A P1A C1A 52.0(14)
C49A C43A P1A C1A -70.5(12)
C44A C43A P1A C1A 174.6(10)
C48A C43A P1A C33A -64.5(15)
C49A C43A P1A C33A 172.9(10)
C44A C43A P1A C33A 58.0(12)
C48A C43A P1A Au1A 176.8(12)
C49A C43A P1A Au1A 54.2(11)
C44A C43A P1A Au1A -60.7(11)
C34A C33A P1A C1A -76.8(12)
C39A C33A P1A C1A 47.8(11)
C38A C33A P1A C1A 164.6(10)
C34A C33A P1A C43A 38.3(14)
C39A C33A P1A C43A 162.9(10)
C38A C33A P1A C43A -80.2(11)
C34A C33A P1A Au1A 156.5(10)
C39A C33A P1A Au1A -79.0(10)
C38A C33A P1A Au1A 37.9(10)
C15A C16A N1A C10A -167.9(14)
C25A C16A N1A C10A 70.7(19)
C15A C16A N1A C13A 17.3(15)
C25A C16A N1A C13A -104.1(14)
C11A C10A N1A C16A -7(2)
C9A C10A N1A C16A 175.0(14)
C11A C10A N1A C13A 167.3(14)
C9A C10A N1A C13A -11(2)
C17A C13A N1A C16A -109.8(13)
C14A C13A N1A C16A 9.4(15)
C17A C13A N1A C10A 75.1(16)
C14A C13A N1A C10A -165.8(13)
C20A C21A C24A F6A 157.9(19)
C22A C21A C24A F6A -32(2)
C20A C21A C24A F4A 41(3)
C22A C21A C24A F4A -148.6(19)
C20A C21A C24A F5A -82(3)
C22A C21A C24A F5A 89(2)
C20A C21A C24D F6A' -171.0(17)
C22A C21A C24D F6A' 11(2)
C20A C21A C24D F4A' 64(2)
C22A C21A C24D F4A' -113.6(18)
C20A C21A C24D F5A' -53(2)
C22A C21A C24D F5A' 129.0(17)
C6B C1B C2B C3B 0.0
P1' C1B C2B C3B 175(4)
C1B C2B C3B C4B 0.0
C2B C3B C4B C5B 0.0
C3B C4B C5B C6B 0.0
C4B C5B C6B C1B 0.0
C4B C5B C6B C7B -178(2)
C2B C1B C6B C5B 0.0
P1' C1B C6B C5B -175(4)
C2B C1B C6B C7B 177(3)
P1' C1B C6B C7B 3(4)
C5B C6B C7B C8B -108(3)
C1B C6B C7B C8B 75(4)
C5B C6B C7B C12B 70(3)
C1B C6B C7B C12B -107(3)
C12B C7B C8B C9B 0.0
C6B C7B C8B C9B 179(3)
C7B C8B C9B C10B 0.0
C8B C9B C10B C11B 0.0
C8B C9B C10B N1B 172(4)
C9B C10B C11B C12B 0.0
N1B C10B C11B C12B -173(4)
C10B C11B C12B C7B 0.0
C8B C7B C12B C11B 0.0
C6B C7B C12B C11B -179(3)
C9B C10B N1B C16B 175(3)
C11B C10B N1B C16B -13(4)
C9B C10B N1B C13B -12(5)
C11B C10B N1B C13B 161(3)
C10B N1B C13B C17B 79(4)
C16B N1B C13B C17B -107(2)
C10B N1B C13B C14B -162(3)
C16B N1B C13B C14B 12(2)
N1B C13B C14B C15B -32(2)
C17B C13B C14B C15B 92(2)
C13B C14B C15B C16B 39(2)
C10B N1B C16B C25B 68(4)
C13B N1B C16B C25B -106(2)
C10B N1B C16B C15B -174(3)
C13B N1B C16B C15B 12(2)
C14B C15B C16B N1B -31(2)
C14B C15B C16B C25B 92(2)
N1B C13B C17B C18B -176(2)
C14B C13B C17B C18B 68(3)
N1B C13B C17B C22B 12(3)
C14B C13B C17B C22B -104(3)
C22B C17B C18B C19B 0.0
C13B C17B C18B C19B -172(3)
C17B C18B C19B C20B 0.0
C17B C18B C19B C23B 177(3)
C18B C19B C20B C21B 0.0
C23B C19B C20B C21B -177(3)
C19B C20B C21B C22B 0.0
C19B C20B C21B C24B 167(4)
C20B C21B C22B C17B 0.0
C24B C21B C22B C17B -167(4)
C18B C17B C22B C21B 0.0
C13B C17B C22B C21B 172(3)
C18B C19B C23B F3B 4(3)
C20B C19B C23B F3B -179(3)
C18B C19B C23B F2B -122(3)
C20B C19B C23B F2B 56(3)
C18B C19B C23B F1B 121(3)
C20B C19B C23B F1B -62(3)
C20B C21B C24B F4B -161(3)
C22B C21B C24B F4B 6(3)
C20B C21B C24B F5B -40(3)
C22B C21B C24B F5B 127(3)
C20B C21B C24B F6B 79(3)
C22B C21B C24B F6B -114(3)
N1B C16B C25B C26B -165(2)
C15B C16B C25B C26B 80(2)
N1B C16B C25B C30B 17(3)
C15B C16B C25B C30B -98(3)
C30B C25B C26B C27B 0.0
C16B C25B C26B C27B -178(3)
C25B C26B C27B C28B 0.0
C25B C26B C27B C31B -179(3)
C26B C27B C28B C29B 0.0
C31B C27B C28B C29B 179(3)
C27B C28B C29B C30B 0.0
C27B C28B C29B C32B -168(3)
C28B C29B C30B C25B 0.0
C32B C29B C30B C25B 168(2)
C26B C25B C30B C29B 0.0
C16B C25B C30B C29B 178(3)
C26B C27B C31B F7B 103(2)
C28B C27B C31B F7B -77(2)
C26B C27B C31B F8B -18(3)
C28B C27B C31B F8B 163(2)
C26B C27B C31B F9B -138(2)
C28B C27B C31B F9B 43(2)
C28B C29B C32B F11B -148(2)
C30B C29B C32B F11B 44(2)
C28B C29B C32B F10B 92(2)
C30B C29B C32B F10B -76(2)
C28B C29B C32B F12B -29(2)
C30B C29B C32B F12B 163(2)
C6' C1' C2' C3' -6(3)
P1B C1' C2' C3' 171(2)
C1' C2' C3' C4' 1(4)
C2' C3' C4' C5' 4(4)
C3' C4' C5' C6' -3(4)
C2' C1' C6' C5' 6(3)
P1B C1' C6' C5' -170.7(18)
C2' C1' C6' C7' -170.5(18)
P1B C1' C6' C7' 13(3)
C4' C5' C6' C1' -2(3)
C4' C5' C6' C7' 175.5(19)
C1' C6' C7' C12' -123(2)
C5' C6' C7' C12' 60(2)
C1' C6' C7' C8' 69(3)
C5' C6' C7' C8' -107(2)
C12' C7' C8' C9' 9(3)
C6' C7' C8' C9' 177.0(18)
C7' C8' C9' C10' 0(3)
C8' C9' C10' C11' -8(3)
C8' C9' C10' N1' 172(2)
C9' C10' C11' C12' 7(3)
N1' C10' C11' C12' -173(2)
C8' C7' C12' C11' -10(3)
C6' C7' C12' C11' -178.2(17)
C10' C11' C12' C7' 2(3)
C11' C10' N1' C16' -13(3)
C9' C10' N1' C16' 167.3(18)
C11' C10' N1' C13' 170.6(18)
C9' C10' N1' C13' -10(3)
C10' N1' C13' C17' 79(2)
C16' N1' C13' C17' -98.6(16)
C10' N1' C13' C14' -162.1(16)
C16' N1' C13' C14' 20.8(16)
N1' C13' C14' C15' -35.0(14)
C17' C13' C14' C15' 89.4(14)
C13' C14' C15' C16' 36.5(15)
C10' N1' C16' C25' 66(2)
C13' N1' C16' C25' -116.6(15)
C10' N1' C16' C15' -174.7(16)
C13' N1' C16' C15' 2.3(17)
C14' C15' C16' N1' -24.4(16)
C14' C15' C16' C25' 99.4(13)
N1' C13' C17' C18' -167.9(18)
C14' C13' C17' C18' 76(2)
N1' C13' C17' C22' 9(2)
C14' C13' C17' C22' -106.4(19)
C22' C17' C18' C19' 1(3)
C13' C17' C18' C19' 178(2)
C17' C18' C19' C20' 7(3)
C17' C18' C19' C23' 176(2)
C18' C19' C20' C21' -8(3)
C23' C19' C20' C21' -178.2(19)
C19' C20' C21' C22' 3(3)
C19' C20' C21' C24' -173.4(19)
C20' C21' C22' C17' 5(3)
C24' C21' C22' C17' -179.6(17)
C18' C17' C22' C21' -6(3)
C13' C17' C22' C21' 176.5(16)
C20' C19' C23' F3' 116(2)
C18' C19' C23' F3' -54(3)
C20' C19' C23' F2' -11(3)
C18' C19' C23' F2' 179(2)
C20' C19' C23' F1' -127(2)
C18' C19' C23' F1' 63(2)
C22' C21' C24' F4' -12(2)
C20' C21' C24' F4' 163.7(17)
C22' C21' C24' F5' 109.8(18)
C20' C21' C24' F5' -74.3(19)
C22' C21' C24' F6' -132.5(18)
C20' C21' C24' F6' 44(2)
N1' C16' C25' C26' -156.5(19)
C15' C16' C25' C26' 87(2)
N1' C16' C25' C30' 21(3)
C15' C16' C25' C30' -96(2)
C30' C25' C26' C27' -3(3)
C16' C25' C26' C27' 174.6(19)
C25' C26' C27' C28' 3(3)
C25' C26' C27' C31' -178(2)
C26' C27' C28' C29' -3(3)
C31' C27' C28' C29' 178.8(18)
C27' C28' C29' C30' 2(3)
C27' C28' C29' C32' -179.1(18)
C28' C29' C30' C25' -1(3)
C32' C29' C30' C25' 179.9(18)
C26' C25' C30' C29' 1(3)
C16' C25' C30' C29' -175.8(18)
C26' C27' C31' F7' 125(2)
C28' C27' C31' F7' -56(2)
C26' C27' C31' F8' 5(3)
C28' C27' C31' F8' -176.4(18)
C26' C27' C31' F9' -115(2)
C28' C27' C31' F9' 63(2)
C30' C29' C32' F11' 46(2)
C28' C29' C32' F11' -133.0(19)
C30' C29' C32' F10' -74(2)
C28' C29' C32' F10' 106(2)
C30' C29' C32' F12' 166.1(17)
C28' C29' C32' F12' -13(2)
C38B C33B C34B C35B -56.3(18)
C39B C33B C34B C35B 62.6(17)
P1B C33B C34B C35B -171.6(13)
C33B C34B C35B C36B 58(2)
C33B C34B C35B C42B -65.6(18)
C42B C35B C36B C37B 62.9(17)
C34B C35B C36B C37B -60.2(19)
C35B C36B C37B C41B -60.7(18)
C35B C36B C37B C38B 59.5(17)
C41B C37B C38B C33B 61.5(19)
C36B C37B C38B C33B -57.5(17)
C34B C33B C38B C37B 58.8(17)
C39B C33B C38B C37B -58.7(17)
P1B C33B C38B C37B 176.0(12)
C34B C33B C39B C40B -60.2(16)
C38B C33B C39B C40B 60.7(16)
P1B C33B C39B C40B 179.0(11)
C33B C39B C40B C42B 60.5(17)
C33B C39B C40B C41B -60.3(17)
C38B C37B C41B C40B -63.6(19)
C36B C37B C41B C40B 55.7(19)
C42B C40B C41B C37B -57.8(19)
C39B C40B C41B C37B 62.5(18)
C39B C40B C42B C35B -60.9(17)
C41B C40B C42B C35B 57.0(17)
C36B C35B C42B C40B -62.1(18)
C34B C35B C42B C40B 63.5(17)
C6' C1' P1B C43B 110.0(19)
C2' C1' P1B C43B -66.8(19)
C6' C1' P1B C33B -126.8(18)
C2' C1' P1B C33B 56(2)
C6' C1' P1B Au1' -7(2)
C2' C1' P1B Au1' 175.7(15)
C34B C33B P1B C1' 171.7(13)
C38B C33B P1B C1' 51.8(13)
C39B C33B P1B C1' -68.6(13)
C34B C33B P1B C43B -72.3(13)
C38B C33B P1B C43B 167.9(11)
C39B C33B P1B C43B 47.5(14)
C34B C33B P1B Au1' 45.7(12)
C38B C33B P1B Au1' -74.1(11)
C39B C33B P1B Au1' 165.5(11)
C1' P1B C43B C50B 53.4(13)
C33B P1B C43B C50B -65.4(13)
Au1' P1B C43B C50B 177.3(11)
C1' P1B C43B C48B 174.5(11)
C33B P1B C43B C48B 55.7(12)
Au1' P1B C43B C48B -61.6(10)
C1' P1B C43B C44B -69.5(12)
C33B P1B C43B C44B 171.7(12)
Au1' P1B C43B C44B 54.4(11)
C50B C43B C44B C45B 56.1(18)
C48B C43B C44B C45B -59.9(17)
P1B C43B C44B C45B -176.5(12)
C43B C44B C45B C46B 61.3(19)
C43B C44B C45B C51B -58.2(18)
C51B C45B C46B C47B 57.2(18)
C44B C45B C46B C47B -61.7(18)
C45B C46B C47B C52B -57.8(19)
C45B C46B C47B C48B 61.2(19)
C50B C43B C48B C47B -59.9(17)
C44B C43B C48B C47B 58.4(17)
P1B C43B C48B C47B 172.6(12)
C46B C47B C48B C43B -59.5(17)
C52B C47B C48B C43B 61.2(19)
C52B C49B C50B C43B -61.4(17)
C51B C49B C50B C43B 57.1(17)
C48B C43B C50B C49B 61.0(16)
C44B C43B C50B C49B -56.1(17)
P1B C43B C50B C49B -176.6(11)
C46B C45B C51B C49B -58.2(17)
C44B C45B C51B C49B 59.7(16)
C50B C49B C51B C45B -58.9(16)
C52B C49B C51B C45B 58.6(18)
C46B C47B C52B C49B 58.8(16)
C48B C47B C52B C49B -60.7(18)
C50B C49B C52B C47B 60.3(16)
C51B C49B C52B C47B -58.4(18)
C38' C33' C34' C35' -56(2)
C39' C33' C34' C35' 62(2)
P1' C33' C34' C35' -171.4(15)
C33' C34' C35' C36' 58(2)
C33' C34' C35' C42' -66(2)
C42' C35' C36' C37' 63.2(19)
C34' C35' C36' C37' -60(2)
C35' C36' C37' C41' -61(2)
C35' C36' C37' C38' 59.3(19)
C41' C37' C38' C33' 61(2)
C36' C37' C38' C33' -58(2)
C34' C33' C38' C37' 59(2)
C39' C33' C38' C37' -58.5(19)
P1' C33' C38' C37' 176.2(14)
C34' C33' C39' C40' -60.0(18)
C38' C33' C39' C40' 60.7(19)
P1' C33' C39' C40' 178.8(13)
C33' C39' C40' C42' 60.4(19)
C33' C39' C40' C41' -60.4(19)
C38' C37' C41' C40' -64(2)
C36' C37' C41' C40' 56(2)
C42' C40' C41' C37' -58(2)
C39' C40' C41' C37' 63(2)
C39' C40' C42' C35' -60.7(19)
C41' C40' C42' C35' 57.0(19)
C36' C35' C42' C40' -62(2)
C34' C35' C42' C40' 63.4(19)
C34' C33' P1' C43' -84(2)
C38' C33' P1' C43' 156.6(18)
C39' C33' P1' C43' 36(2)
C34' C33' P1' C1B 166(2)
C38' C33' P1' C1B 46(2)
C39' C33' P1' C1B -74(2)
C34' C33' P1' Au1B 43.3(18)
C38' C33' P1' Au1B -76.3(18)
C39' C33' P1' Au1B 163.3(18)
C33' P1' C43' C50' -36(2)
C1B P1' C43' C50' 75(2)
Au1B P1' C43' C50' -157.5(17)
C33' P1' C43' C48' 84.7(18)
C1B P1' C43' C48' -163.6(19)
Au1B P1' C43' C48' -36.4(17)
C33' P1' C43' C44' -159.5(18)
C1B P1' C43' C44' -48(2)
Au1B P1' C43' C44' 79.4(18)
C50' C43' C44' C45' 56(2)
C48' C43' C44' C45' -60(2)
P1' C43' C44' C45' -176.6(16)
C43' C44' C45' C46' 62(2)
C43' C44' C45' C51' -58(2)
C51' C45' C46' C47' 57(2)
C44' C45' C46' C47' -62(2)
C45' C46' C47' C52' -57(2)
C45' C46' C47' C48' 62(2)
C50' C43' C48' C47' -60(2)
C44' C43' C48' C47' 58(2)
P1' C43' C48' C47' 172.7(15)
C46' C47' C48' C43' -60(2)
C52' C47' C48' C43' 61(2)
C52' C49' C50' C43' -61(2)
C51' C49' C50' C43' 57(2)
C48' C43' C50' C49' 61(2)
C44' C43' C50' C49' -56(2)
P1' C43' C50' C49' -176.7(15)
C46' C45' C51' C49' -58(2)
C44' C45' C51' C49' 59.6(19)
C50' C49' C51' C45' -58.7(19)
C52' C49' C51' C45' 59(2)
C46' C47' C52' C49' 58.5(19)
C48' C47' C52' C49' -61(2)
C50' C49' C52' C47' 60.4(19)
C51' C49' C52' C47' -58(2)
C1S C2S C3S C4S -172(2)
C2S C3S C4S C5S -179(3)
